data_7710431
loop_
_publ_author_name
'Dong, Wenjing'
'Yang, Dawei'
'Mei, Tao'
'Wang, Baomin'
'Qu, Jingping'

_publ_section_title
;
 Reversible Binding of Dinitrogen on a Thiolate-Bridged Cobalt-Ruthenium
 Complex Supported by a Flexible Bidentate Phosphine Ligand
;
_journal_name_full 'Dalton Transactions'
_journal_paper_doi 10.1039/D2DT01534J
_journal_year 2022
_chemical_formula_moiety '1(C H2 Cl2), C40 H47 Cl Co N2 P2 Ru S3, C24 H20 B'
_chemical_formula_sum 'C65 H69 B Cl3 Co N2 P2 Ru S3'
_chemical_formula_weight 1313.50
_space_group_crystal_system monoclinic
_space_group_IT_number 14
_space_group_name_Hall '-P 2ybc'
_space_group_name_H-M_alt 'P 1 21/c 1'
_atom_sites_solution_hydrogens geom
_atom_sites_solution_primary dual
_audit_creation_date 2022-05-31
_audit_creation_method
;
Olex2 1.3
(compiled 2020.06.28 svn.raecde09e for OlexSys, GUI svn.r6132)
;
_audit_update_record
;
2022-05-31 deposited with the CCDC.	2022-06-06 downloaded from the CCDC.
;
_cell_angle_alpha 90
_cell_angle_beta 93.294(2)
_cell_angle_gamma 90
_cell_formula_units_Z 4
_cell_length_a 12.0693(9)
_cell_length_b 14.2710(10)
_cell_length_c 35.980(3)
_cell_measurement_reflns_used 9952
_cell_measurement_temperature 200.0
_cell_measurement_theta_max 28.208
_cell_measurement_theta_min 2.212
_cell_volume 6187.0(8)
_computing_cell_refinement 'SAINT V8.40A (Bruker, 2019)'
_computing_data_collection 'Bruker SMART'
_computing_data_reduction 'SAINT V8.40A (Bruker, 2019)'
_computing_molecular_graphics 'Olex2 1.3 (Dolomanov et al., 2009)'
_computing_publication_material 'Olex2 1.3 (Dolomanov et al., 2009)'
_computing_structure_refinement 'SHELXL 2018/3 (Sheldrick, 2015)'
_computing_structure_solution 'SHELXT 2018/2 (Sheldrick, 2018)'
_diffrn_ambient_temperature 200.0
_diffrn_measured_fraction_theta_full 0.999
_diffrn_measured_fraction_theta_max 0.999
_diffrn_measurement_device_type 'CCD area detector'
_diffrn_measurement_method 'phi and omega scans'
_diffrn_radiation_monochromator graphite
_diffrn_radiation_type MoK\a
_diffrn_radiation_wavelength 0.71073
_diffrn_reflns_av_R_equivalents 0.0857
_diffrn_reflns_av_unetI/netI 0.0771
_diffrn_reflns_Laue_measured_fraction_full 0.999
_diffrn_reflns_Laue_measured_fraction_max 0.999
_diffrn_reflns_limit_h_max 13
_diffrn_reflns_limit_h_min -14
_diffrn_reflns_limit_k_max 16
_diffrn_reflns_limit_k_min -16
_diffrn_reflns_limit_l_max 42
_diffrn_reflns_limit_l_min -42
_diffrn_reflns_number 59823
_diffrn_reflns_point_group_measured_fraction_full 0.999
_diffrn_reflns_point_group_measured_fraction_max 0.999
_diffrn_reflns_theta_full 25.000
_diffrn_reflns_theta_max 25.000
_diffrn_reflns_theta_min 1.980
_diffrn_source 'sealed tube'
_diffrn_source_current 50.0
_diffrn_source_power 2.5
_diffrn_source_voltage 50.0
_exptl_absorpt_coefficient_mu 0.836
_exptl_absorpt_correction_T_max 0.7457
_exptl_absorpt_correction_T_min 0.6303
_exptl_absorpt_correction_type empirical
_exptl_absorpt_process_details
;
SADABS-2016/2 (Bruker,2016/2) was used for absorption correction.
wR2(int) was 0.1534 before and 0.0839 after correction.
The Ratio of minimum to maximum transmission is 0.8452.
The \l/2 correction factor is Not present.
;
_exptl_crystal_colour 'dull dark black'
_exptl_crystal_colour_lustre dull
_exptl_crystal_colour_modifier dark
_exptl_crystal_colour_primary black
_exptl_crystal_density_diffrn 1.410
_exptl_crystal_description block
_exptl_crystal_F_000 2712
_exptl_crystal_size_max 0.18
_exptl_crystal_size_mid 0.13
_exptl_crystal_size_min 0.12
_exptl_transmission_factor_max 0.7457
_exptl_transmission_factor_min 0.6303
_refine_diff_density_max 1.015
_refine_diff_density_min -1.081
_refine_diff_density_rms 0.110
_refine_ls_extinction_method none
_refine_ls_goodness_of_fit_ref 1.164
_refine_ls_hydrogen_treatment 'riding mode'
_refine_ls_matrix_type full
_refine_ls_number_parameters 964
_refine_ls_number_reflns 10888
_refine_ls_number_restraints 1125
_refine_ls_restrained_S_all 1.284
_refine_ls_R_factor_all 0.1330
_refine_ls_R_factor_gt 0.0932
_refine_ls_shift/su_max 0.001
_refine_ls_shift/su_mean 0.000
_refine_ls_structure_factor_coef Fsqd
_refine_ls_weighting_details 'w=1/[\s^2^(Fo^2^)+(0.0277P)^2^+53.4898P] where P=(Fo^2^+2Fc^2^)/3'
_refine_ls_weighting_scheme calc
_refine_ls_wR_factor_gt 0.1776
_refine_ls_wR_factor_ref 0.1882
_reflns_Friedel_coverage 0.000
_reflns_number_gt 7782
_reflns_number_total 10888
_reflns_threshold_expression 'I > 2\s(I)'
_cod_data_source_file d2dt01534j2.cif
_cod_data_source_block 1_CCDC3
_cod_original_cell_volume 6186.9(8)
_cod_database_code 7710431
_shelx_shelxl_version_number 2018/3
_shelx_space_group_comment
;
The symmetry employed for this shelxl refinement is uniquely defined
by the following loop, which should always be used as a source of
symmetry information in preference to the above space-group names.
They are only intended as comments.
;
_olex2_refinement_description
;
1. Fixed Uiso
 At 1.2 times of:
  All C(H) groups, All C(H,H) groups
 At 1.5 times of:
  All C(H,H,H) groups
2. Restrained distances
 Ru1-P2 \\sim Ru1A-P2
 with sigma of 0.02
 C3-C1 \\sim C3A-C1A
 with sigma of 0.04
 Ru1-S2 \\sim Ru1A-S2A
 with sigma of 0.02
 C4-C1 \\sim C4A-C1A
 with sigma of 0.04
 Ru1-P1 \\sim Ru1A-P1
 with sigma of 0.02
 Co1-S2 \\sim Co1A-S2A
 with sigma of 0.02
 C5-C2 \\sim C5A-C2A
 with sigma of 0.04
 Ru1-S1 \\sim Ru1A-S1A
 with sigma of 0.02
 Ru1-Cl1 \\sim Ru1A-Cl1A
 with sigma of 0.02
 Co1-S1 \\sim Co1A-S1A
 with sigma of 0.02
 Ru1-N1 \\sim Ru1A-N1A
 with sigma of 0.02
 C8-C2 \\sim C8A-C2A
 with sigma of 0.04
 Co1-S3 \\sim Co1A-S3A
 with sigma of 0.02
 C1-C10 \\sim C1A-C10A
 with sigma of 0.04
 S3-C1 \\sim S3A-C1A
 with sigma of 0.04
 C3-C5 \\sim C3A-C5A
 with sigma of 0.04
 C1-C7 \\sim C1A-C7A
 with sigma of 0.04
 S3-C4 \\sim S3A-C4A
 with sigma of 0.04
 C3-C8 \\sim C3A-C8A
 with sigma of 0.02
 C4-C9 \\sim C4A-C9A
 with sigma of 0.02
 C3-C9 \\sim C3A-C9A
 with sigma of 0.04
 S2-C14 \\sim S2A-C14A
 with sigma of 0.02
 C5-C10 \\sim C5A-C10A
 with sigma of 0.02
 C4-C5 \\sim C4A-C5A
 with sigma of 0.04
 S1-C11 \\sim S1A-C11A
 with sigma of 0.02
 C1-C6 \\sim C1A-C6A
 with sigma of 0.02
 C2-C7 \\sim C2A-C7A
 with sigma of 0.02
 S3-C13 \\sim S3A-C13A
 with sigma of 0.02
 Ru1-Co1 \\sim Ru1A-Co1A
 with sigma of 0.04
 S3-C3 \\sim S3A-C3A
 with sigma of 0.04
 S3-C12 \\sim S3A-C12A
 with sigma of 0.02
 N2-N1 \\sim N2A-N1A
 with sigma of 0.02
 S3-C5 \\sim S3A-C5A
 with sigma of 0.04
 S3-C2 \\sim S3A-C2A
 with sigma of 0.04
 Co1-C3 \\sim Co1A-C3A
 with sigma of 0.04
 S3-C11 \\sim S3A-C11A
 with sigma of 0.04
 Co1-C4 \\sim Co1A-C4A
 with sigma of 0.04
 Co1-C5 \\sim Co1A-C5A
 with sigma of 0.04
 Co1-C8 \\sim Co1A-C8A
 with sigma of 0.04
 Co1-C1 \\sim Co1A-C1A
 with sigma of 0.04
 C3-C4 \\sim C3A-C4A
 with sigma of 0.04
 Co1-C2 \\sim Co1A-C2A
 with sigma of 0.04
 Co1-C9 \\sim Co1A-C9A
 with sigma of 0.04
 Co1-C10 \\sim Co1A-C10A
 with sigma of 0.04
 C11-C12 \\sim C11A-C12A
 with sigma of 0.02
 C14-C13 \\sim C14A-C13A
 with sigma of 0.02
 C3-C2 \\sim C3A-C2A
 with sigma of 0.04
 C13-C12 \\sim C13A-C12A
 with sigma of 0.04
 Co1-C11 \\sim Co1A-C11A
 with sigma of 0.04
 C3-C7 \\sim C3A-C7A
 with sigma of 0.04
 Cl1-N1 \\sim Cl1A-N1A
 with sigma of 0.04
 Co1-C14 \\sim Co1A-C14A
 with sigma of 0.04
 Ru1-N2 \\sim Ru1A-N2A
 with sigma of 0.04
 Co1-C13 \\sim Co1A-C13A
 with sigma of 0.04
 Ru1-C11 \\sim Ru1A-C11A
 with sigma of 0.04
 Co1-C6 \\sim Co1A-C6A
 with sigma of 0.04
 Co1-C12 \\sim Co1A-C12A
 with sigma of 0.04
 Ru1-C14 \\sim Ru1A-C14A
 with sigma of 0.04
 Co1-C7 \\sim Co1A-C7A
 with sigma of 0.04
 C4-C8 \\sim C4A-C8A
 with sigma of 0.04
 C4-C2 \\sim C4A-C2A
 with sigma of 0.04
 C4-C10 \\sim C4A-C10A
 with sigma of 0.04
 S3-C14 \\sim S3A-C14A
 with sigma of 0.04
 C5-C1 \\sim C5A-C1A
 with sigma of 0.04
 C5-C9 \\sim C5A-C9A
 with sigma of 0.04
 C5-C6 \\sim C5A-C6A
 with sigma of 0.04
 C1-C2 \\sim C1A-C2A
 with sigma of 0.04
 S2-C3 \\sim S2A-C3A
 with sigma of 0.04
 S2-C4 \\sim S2A-C4A
 with sigma of 0.04
 S2-C5 \\sim S2A-C5A
 with sigma of 0.04
 S2-C1 \\sim S2A-C1A
 with sigma of 0.04
 C2-C6 \\sim C2A-C6A
 with sigma of 0.04
 S2-C2 \\sim S2A-C2A
 with sigma of 0.04
 S1-C3 \\sim S1A-C3A
 with sigma of 0.04
 S1-C4 \\sim S1A-C4A
 with sigma of 0.04
 S1-C5 \\sim S1A-C5A
 with sigma of 0.04
 S1-C1 \\sim S1A-C1A
 with sigma of 0.04
 S1-C2 \\sim S1A-C2A
 with sigma of 0.04
 P2-S2 \\sim P2-S2A
 with sigma of 0.04
 P2-S1 \\sim P2-S1A
 with sigma of 0.04
 P2-Cl1 \\sim P2-Cl1A
 with sigma of 0.04
 P2-N1 \\sim P2-N1A
 with sigma of 0.04
 S2-P1 \\sim S2A-P1
 with sigma of 0.04
 S2-S1 \\sim S2A-S1A
 with sigma of 0.04
 S2-Cl1 \\sim S2A-Cl1A
 with sigma of 0.04
 S2-S3 \\sim S2A-S3A
 with sigma of 0.04
 S2-N1 \\sim S2A-N1A
 with sigma of 0.04
 S2-C13 \\sim S2A-C13A
 with sigma of 0.04
 P1-S1 \\sim P1-S1A
 with sigma of 0.04
 P1-Cl1 \\sim P1-Cl1A
 with sigma of 0.04
 P1-N1 \\sim P1-N1A
 with sigma of 0.04
 S1-Cl1 \\sim S1A-Cl1A
 with sigma of 0.04
 S1-S3 \\sim S1A-S3A
 with sigma of 0.04
 S1-N1 \\sim S1A-N1A
 with sigma of 0.04
 S1-C12 \\sim S1A-C12A
 with sigma of 0.04
 Cl2-C65 \\sim Cl3-C65
 with sigma of 0.02
 Cl2-C65 \\sim Cl2A-C65A
 with sigma of 0.02
 Cl2-Cl3 \\sim Cl2A-Cl3A
 with sigma of 0.04
 Cl3-C65 \\sim Cl3A-C65A
 with sigma of 0.02
 Cl2A-C65A \\sim Cl2B-C65B
 with sigma of 0.02
 C65A-Cl3A \\sim C65B-Cl3B
 with sigma of 0.02
 Cl2A-Cl3A \\sim Cl2B-Cl3B
 with sigma of 0.04
3. Uiso/Uaniso restraints and constraints
Ru1 \\sim Co1 \\sim Cl1 \\sim S1 \\sim S2 \\sim S3 \\sim N1 \\sim N2 \\sim C1
\\sim C2 \\sim C3 \\sim C4 \\sim C5 \\sim C6 \\sim C7 \\sim C8 \\sim C9 \\sim
C10 \\sim C11 \\sim C12 \\sim C13 \\sim C14 \\sim Ru1A \\sim Co1A \\sim Cl1A
\\sim S1A \\sim S2A \\sim S3A \\sim N1A \\sim N2A \\sim C1A \\sim C2A \\sim C3A
\\sim C4A \\sim C5A \\sim C6A \\sim C7A \\sim C8A \\sim C9A \\sim C10A \\sim
C11A \\sim C12A \\sim C13A \\sim C14A: within 2.5A with sigma of 0.01 and sigma
for terminal atoms of 0.02 within 2.5A
Cl3 \\sim Cl2 \\sim C65: within 2A with sigma of 0.01 and sigma for terminal
atoms of 0.02 within 2A
C65 \\sim Cl2 \\sim Cl3 \\sim Cl3B \\sim C65B \\sim Cl2B \\sim Cl2A \\sim C65A
\\sim Cl3A: within 2A with sigma of 0.01 and sigma for terminal atoms of 0.02
within 2A
Cl2 \\sim C65 \\sim Cl3 \\sim C65A \\sim Cl2A \\sim Cl3A \\sim C65B \\sim Cl2B
\\sim Cl3B: within 2A with sigma of 0.01 and sigma for terminal atoms of 0.02
within 2A
Uanis(C65) \\sim Ueq: with sigma of 0.01 and sigma for terminal atoms of 0.02
4. Rigid body (RIGU) restrains
 Cl2, Cl3, C65
 with sigma for 1-2 distances of 0.004 and sigma for 1-3 distances of 0.004
 Cl2A, C65A, Cl3A
 with sigma for 1-2 distances of 0.001 and sigma for 1-3 distances of 0.001
 Cl3, Cl2, C65
 with sigma for 1-2 distances of 0.001 and sigma for 1-3 distances of 0.001
 C65B, Cl3B, Cl2B
 with sigma for 1-2 distances of 0.001 and sigma for 1-3 distances of 0.001
5. Others
 1*[Sof(Cl2)+Sof(Cl3)+Sof(C65)+Sof(H65A)+Sof(H65B)]+1*[Sof(Cl2A)+Sof(C65A)+
 Sof(H65C)+Sof(H65D)+Sof(Cl3A)]+1*[Sof(C65B)+Sof(H65E)+Sof(H65F)+Sof(Cl2B)+
 Sof(Cl3B)]=1 with esd of 0.0001
 Sof(Ru1A)=Sof(Co1A)=Sof(Cl1A)=Sof(S1A)=Sof(S2A)=Sof(S3A)=Sof(N1A)=Sof(N2A)=
 Sof(C1A)=Sof(C2A)=Sof(C3A)=Sof(C4A)=Sof(C5A)=Sof(C6A)=Sof(H6AA)=Sof(H6AB)=
 Sof(H6AC)=Sof(C7A)=Sof(H7AA)=Sof(H7AB)=Sof(H7AC)=Sof(C8A)=Sof(H8AA)=Sof(H8AB)=
 Sof(H8AC)=Sof(C9A)=Sof(H9AA)=Sof(H9AB)=Sof(H9AC)=Sof(C10A)=Sof(H10D)=Sof(H10E)=
 Sof(H10F)=Sof(C11A)=Sof(H11C)=Sof(H11D)=Sof(C12A)=Sof(H12C)=Sof(H12D)=
 Sof(C13A)=Sof(H13C)=Sof(H13D)=Sof(C14A)=Sof(H14C)=Sof(H14D)=1-FVAR(1)
 Sof(Ru1)=Sof(Co1)=Sof(Cl1)=Sof(S1)=Sof(S2)=Sof(S3)=Sof(N1)=Sof(N2)=Sof(C1)=
 Sof(C2)=Sof(C3)=Sof(C4)=Sof(C5)=Sof(C6)=Sof(H6A)=Sof(H6B)=Sof(H6C)=Sof(C7)=
 Sof(H7A)=Sof(H7B)=Sof(H7C)=Sof(C8)=Sof(H8A)=Sof(H8B)=Sof(H8C)=Sof(C9)=Sof(H9A)=
 Sof(H9B)=Sof(H9C)=Sof(C10)=Sof(H10A)=Sof(H10B)=Sof(H10C)=Sof(C11)=Sof(H11A)=
 Sof(H11B)=Sof(C12)=Sof(H12A)=Sof(H12B)=Sof(C13)=Sof(H13A)=Sof(H13B)=Sof(C14)=
 Sof(H14A)=Sof(H14B)=FVAR(1)
 Sof(Cl2)=Sof(Cl3)=Sof(C65)=Sof(H65A)=Sof(H65B)=FVAR(2)
 Sof(Cl2A)=Sof(C65A)=Sof(H65C)=Sof(H65D)=Sof(Cl3A)=FVAR(3)
 Sof(C65B)=Sof(H65E)=Sof(H65F)=Sof(Cl2B)=Sof(Cl3B)=FVAR(4)
6.a Secondary CH2 refined with riding coordinates:
 C65(H65A,H65B), C27(H27A,H27B), C28(H28A,H28B), C11(H11A,H11B), C12(H12A,
 H12B), C13(H13A,H13B), C14(H14A,H14B), C11A(H11C,H11D), C12A(H12C,H12D),
 C13A(H13C,H13D), C14A(H14C,H14D), C65A(H65C,H65D), C65B(H65E,H65F)
6.b Me refined with riding coordinates:
 C6A(H6AA,H6AB,H6AC), C7A(H7AA,H7AB,H7AC), C8A(H8AA,H8AB,H8AC), C9A(H9AA,H9AB,
 H9AC), C10A(H10D,H10E,H10F)
6.c Aromatic/amide H refined with riding coordinates:
 C16(H16), C17(H17), C18(H18), C19(H19), C20(H20), C22(H22), C23(H23),
 C24(H24), C25(H25), C26(H26), C30(H30), C31(H31), C32(H32), C33(H33), C34(H34),
  C36(H36), C37(H37), C38(H38), C39(H39), C40(H40), C42(H42), C43(H43),
 C44(H44), C45(H45), C46(H46), C48(H48), C49(H49), C50(H50), C51(H51), C52(H52),
  C54(H54), C55(H55), C56(H56), C57(H57), C58(H58), C60(H60), C61(H61),
 C62(H62), C63(H63), C64(H64)
6.d Idealised Me refined as rotating group:
 C6(H6A,H6B,H6C), C7(H7A,H7B,H7C), C8(H8A,H8B,H8C), C9(H9A,H9B,H9C), C10(H10A,
 H10B,H10C)
;
_olex2_submission_special_instructions 'No special instructions were received'

loop_
_space_group_symop_operation_xyz
'x, y, z'
'-x, y+1/2, -z+1/2'
'-x, -y, -z'
'x, -y-1/2, z-1/2'

loop_
_atom_site_label
_atom_site_type_symbol
_atom_site_fract_x
_atom_site_fract_y
_atom_site_fract_z
_atom_site_U_iso_or_equiv
_atom_site_adp_type
_atom_site_occupancy
_atom_site_site_symmetry_order
_atom_site_calc_flag
_atom_site_refinement_flags_posn
_atom_site_refinement_flags_adp
_atom_site_refinement_flags_occupancy
_atom_site_disorder_assembly
_atom_site_disorder_group
Cl2 Cl -0.1880(6) 0.3650(5) 0.5517(2) 0.105(2) Uani 0.527(3) 1 d D U P A 1
Cl3 Cl -0.3652(10) 0.5062(7) 0.5120(3) 0.119(4) Uani 0.527(3) 1 d D U P A 1
C65 C -0.249(2) 0.5036(15) 0.5572(7) 0.107(5) Uani 0.527(3) 1 d D U P A 1
H65A H -0.284673 0.512673 0.581075 0.128 Uiso 0.527(3) 1 calc R U P A 1
H65B H -0.190434 0.551077 0.554723 0.128 Uiso 0.527(3) 1 calc R U P A 1
P1 P 0.71192(17) 0.05324(16) 0.62857(6) 0.0329(5) Uani 1 1 d D . . . .
P2 P 0.53803(17) -0.10565(15) 0.63370(6) 0.0296(5) Uani 1 1 d D . . . .
C15 C 0.7989(7) 0.0589(6) 0.5891(2) 0.042(2) Uani 1 1 d . . . . .
C16 C 0.8841(8) -0.0025(7) 0.5834(3) 0.054(3) Uani 1 1 d . . . . .
H16 H 0.899016 -0.052248 0.600509 0.064 Uiso 1 1 calc R U . . .
C17 C 0.9480(10) 0.0074(10) 0.5531(4) 0.079(4) Uani 1 1 d . . . . .
H17 H 1.004585 -0.036995 0.548926 0.095 Uiso 1 1 calc R U . . .
C18 C 0.9310(12) 0.0784(10) 0.5298(4) 0.082(4) Uani 1 1 d . . . . .
H18 H 0.979499 0.086419 0.510179 0.099 Uiso 1 1 calc R U . . .
C19 C 0.8459(11) 0.1405(9) 0.5331(3) 0.078(4) Uani 1 1 d . . . . .
H19 H 0.832444 0.189493 0.515540 0.094 Uiso 1 1 calc R U . . .
C20 C 0.7794(9) 0.1290(8) 0.5634(3) 0.059(3) Uani 1 1 d . . . . .
H20 H 0.719179 0.170814 0.566277 0.071 Uiso 1 1 calc R U . . .
C21 C 0.7675(6) 0.1473(6) 0.6588(2) 0.035(2) Uani 1 1 d . . . . .
C22 C 0.8288(7) 0.1283(7) 0.6914(3) 0.048(2) Uani 1 1 d . . . . .
H22 H 0.842000 0.065385 0.699045 0.057 Uiso 1 1 calc R U . . .
C23 C 0.8715(8) 0.2028(8) 0.7133(3) 0.054(3) Uani 1 1 d . . . . .
H23 H 0.915067 0.190520 0.735556 0.065 Uiso 1 1 calc R U . . .
C24 C 0.8504(8) 0.2926(8) 0.7024(3) 0.055(3) Uani 1 1 d . . . . .
H24 H 0.877963 0.342590 0.717769 0.066 Uiso 1 1 calc R U . . .
C25 C 0.7907(8) 0.3126(7) 0.6701(3) 0.056(3) Uani 1 1 d . . . . .
H25 H 0.779169 0.375585 0.662326 0.067 Uiso 1 1 calc R U . . .
C26 C 0.7472(8) 0.2389(6) 0.6490(2) 0.044(2) Uani 1 1 d . . . . .
H26 H 0.701950 0.252081 0.627142 0.053 Uiso 1 1 calc R U . . .
C27 C 0.7508(7) -0.0556(6) 0.6527(2) 0.040(2) Uani 1 1 d . . . . .
H27A H 0.831254 -0.067659 0.651399 0.048 Uiso 1 1 calc R U . . .
H27B H 0.733307 -0.051941 0.679242 0.048 Uiso 1 1 calc R U . . .
C28 C 0.6842(7) -0.1323(6) 0.6332(3) 0.045(2) Uani 1 1 d . . . . .
H28A H 0.699634 -0.192854 0.645923 0.054 Uiso 1 1 calc R U . . .
H28B H 0.705848 -0.137999 0.607191 0.054 Uiso 1 1 calc R U . . .
C29 C 0.4641(7) -0.1928(6) 0.6049(2) 0.036(2) Uani 1 1 d . . . . .
C30 C 0.5132(8) -0.2498(7) 0.5804(3) 0.053(3) Uani 1 1 d . . . . .
H30 H 0.591381 -0.246776 0.578773 0.063 Uiso 1 1 calc R U . . .
C31 C 0.4524(10) -0.3123(7) 0.5578(3) 0.064(3) Uani 1 1 d . . . . .
H31 H 0.489048 -0.349942 0.540511 0.077 Uiso 1 1 calc R U . . .
C32 C 0.3431(10) -0.3197(8) 0.5601(3) 0.070(3) Uani 1 1 d . . . . .
H32 H 0.301177 -0.361427 0.544246 0.085 Uiso 1 1 calc R U . . .
C33 C 0.2923(11) -0.2661(7) 0.5856(4) 0.084(4) Uani 1 1 d . . . . .
H33 H 0.214440 -0.271320 0.587739 0.101 Uiso 1 1 calc R U . . .
C34 C 0.3522(9) -0.2051(8) 0.6081(3) 0.074(4) Uani 1 1 d . . . . .
H34 H 0.315653 -0.170409 0.626319 0.089 Uiso 1 1 calc R U . . .
C35 C 0.4956(7) -0.1401(5) 0.6795(2) 0.0309(19) Uani 1 1 d . . . . .
C36 C 0.5512(8) -0.2081(8) 0.7006(2) 0.055(3) Uani 1 1 d . . . . .
H36 H 0.620418 -0.230946 0.693109 0.066 Uiso 1 1 calc R U . . .
C37 C 0.5082(9) -0.2428(8) 0.7321(2) 0.059(3) Uani 1 1 d . . . . .
H37 H 0.547401 -0.289608 0.746223 0.071 Uiso 1 1 calc R U . . .
C38 C 0.4078(8) -0.2100(7) 0.7434(2) 0.052(3) Uani 1 1 d . . . . .
H38 H 0.377754 -0.234867 0.765187 0.063 Uiso 1 1 calc R U . . .
C39 C 0.3518(8) -0.1422(7) 0.7234(2) 0.052(3) Uani 1 1 d . . . . .
H39 H 0.282579 -0.119725 0.731017 0.062 Uiso 1 1 calc R U . . .
C40 C 0.3969(7) -0.1063(6) 0.6919(2) 0.042(2) Uani 1 1 d . . . . .
H40 H 0.359282 -0.057320 0.678564 0.051 Uiso 1 1 calc R U . . .
Ru1 Ru 0.52260(7) 0.04687(6) 0.61493(3) 0.0231(2) Uani 0.902(2) 1 d D U P B 1
Co1 Co 0.30980(11) 0.20720(10) 0.59898(4) 0.0313(3) Uani 0.902(2) 1 d D U P B 1
Cl1 Cl 0.5540(2) -0.01970(17) 0.55494(6) 0.0408(6) Uani 0.902(2) 1 d D U P B 1
S1 S 0.49229(19) 0.20820(16) 0.59039(6) 0.0313(5) Uani 0.902(2) 1 d D U P B 1
S2 S 0.32022(17) 0.05150(17) 0.60786(6) 0.0307(5) Uani 0.902(2) 1 d D U P B 1
S3 S 0.2720(2) 0.1855(2) 0.53966(7) 0.0501(7) Uani 0.902(2) 1 d D U P B 1
N1 N 0.5098(6) 0.0905(5) 0.6661(2) 0.0276(15) Uani 0.902(2) 1 d D U P B 1
N2 N 0.5152(8) 0.1086(6) 0.6934(3) 0.034(2) Uani 0.902(2) 1 d D U P B 1
C1 C 0.1844(8) 0.3104(7) 0.6002(3) 0.0421(15) Uani 0.902(2) 1 d D U P B 1
C2 C 0.2881(8) 0.3480(7) 0.6110(3) 0.0408(15) Uani 0.902(2) 1 d D U P B 1
C3 C 0.3273(7) 0.3038(6) 0.6440(2) 0.0337(15) Uani 0.902(2) 1 d D U P B 1
C4 C 0.2513(7) 0.2325(6) 0.6520(2) 0.0346(15) Uani 0.902(2) 1 d D U P B 1
C5 C 0.1615(8) 0.2355(7) 0.6249(3) 0.0405(15) Uani 0.902(2) 1 d D U P B 1
C6 C 0.1069(9) 0.3428(8) 0.5688(3) 0.057(3) Uani 0.902(2) 1 d D U P B 1
H6A H 0.149067 0.355317 0.546874 0.085 Uiso 0.902(2) 1 calc R U P B 1
H6B H 0.069412 0.400325 0.576130 0.085 Uiso 0.902(2) 1 calc R U P B 1
H6C H 0.051482 0.294074 0.562890 0.085 Uiso 0.902(2) 1 calc R U P B 1
C7 C 0.3423(10) 0.4307(7) 0.5942(3) 0.057(3) Uani 0.902(2) 1 d D U P B 1
H7A H 0.418085 0.414140 0.588227 0.085 Uiso 0.902(2) 1 calc R U P B 1
H7B H 0.344588 0.482860 0.611901 0.085 Uiso 0.902(2) 1 calc R U P B 1
H7C H 0.299772 0.449340 0.571335 0.085 Uiso 0.902(2) 1 calc R U P B 1
C8 C 0.4333(8) 0.3300(7) 0.6652(3) 0.040(2) Uani 0.902(2) 1 d D U P B 1
H8A H 0.445692 0.287971 0.686584 0.060 Uiso 0.902(2) 1 calc R U P B 1
H8B H 0.428289 0.394785 0.674023 0.060 Uiso 0.902(2) 1 calc R U P B 1
H8C H 0.495220 0.324472 0.648891 0.060 Uiso 0.902(2) 1 calc R U P B 1
C9 C 0.2486(8) 0.1739(7) 0.6854(3) 0.041(2) Uani 0.902(2) 1 d D U P B 1
H9A H 0.245126 0.107779 0.678107 0.061 Uiso 0.902(2) 1 calc R U P B 1
H9B H 0.183147 0.189886 0.698979 0.061 Uiso 0.902(2) 1 calc R U P B 1
H9C H 0.315834 0.184970 0.701385 0.061 Uiso 0.902(2) 1 calc R U P B 1
C10 C 0.0578(8) 0.1793(8) 0.6249(3) 0.051(3) Uani 0.902(2) 1 d D U P B 1
H10A H 0.023990 0.175586 0.599559 0.077 Uiso 0.902(2) 1 calc R U P B 1
H10B H 0.005797 0.209163 0.641206 0.077 Uiso 0.902(2) 1 calc R U P B 1
H10C H 0.075217 0.115971 0.634086 0.077 Uiso 0.902(2) 1 calc R U P B 1
C11 C 0.4979(9) 0.2087(8) 0.5389(2) 0.049(2) Uani 0.902(2) 1 d D U P B 1
H11A H 0.554971 0.254064 0.531749 0.058 Uiso 0.902(2) 1 calc R U P B 1
H11B H 0.520516 0.145782 0.530509 0.058 Uiso 0.902(2) 1 calc R U P B 1
C12 C 0.3901(9) 0.2337(8) 0.5198(3) 0.056(2) Uani 0.902(2) 1 d D U P B 1
H12A H 0.390553 0.212766 0.493540 0.067 Uiso 0.902(2) 1 calc R U P B 1
H12B H 0.382920 0.302815 0.519611 0.067 Uiso 0.902(2) 1 calc R U P B 1
C13 C 0.2941(9) 0.0612(7) 0.5316(3) 0.053(2) Uani 0.902(2) 1 d D U P B 1
H13A H 0.247460 0.041230 0.509461 0.064 Uiso 0.902(2) 1 calc R U P B 1
H13B H 0.372691 0.050907 0.526156 0.064 Uiso 0.902(2) 1 calc R U P B 1
C14 C 0.2678(8) 0.0039(7) 0.5630(3) 0.046(2) Uani 0.902(2) 1 d D U P B 1
H14A H 0.299527 -0.059432 0.559912 0.055 Uiso 0.902(2) 1 calc R U P B 1
H14B H 0.186217 -0.002810 0.563241 0.055 Uiso 0.902(2) 1 calc R U P B 1
Ru1A Ru 0.5187(6) 0.0711(6) 0.6307(2) 0.0286(18) Uani 0.098(2) 1 d D U P B 2
Co1A Co 0.3013(11) 0.2345(9) 0.6117(3) 0.0400(16) Uani 0.098(2) 1 d D U P B 2
Cl1A Cl 0.548(2) 0.0747(15) 0.6965(4) 0.030(5) Uani 0.098(2) 1 d D U P B 2
S1A S 0.3180(11) 0.0910(10) 0.6314(5) 0.033(2) Uani 0.098(2) 1 d D U P B 2
S2A S 0.4842(12) 0.2344(10) 0.6179(5) 0.038(2) Uani 0.098(2) 1 d D U P B 2
S3A S 0.2897(17) 0.2887(14) 0.6681(5) 0.044(2) Uani 0.098(2) 1 d D U P B 2
N1A N 0.512(3) 0.051(2) 0.5766(5) 0.029(3) Uani 0.098(2) 1 d D U P B 2
N2A N 0.490(6) 0.035(5) 0.5495(8) 0.034(6) Uani 0.098(2) 1 d D U P B 2
C1A C 0.168(3) 0.326(2) 0.5939(10) 0.041(2) Uani 0.098(2) 1 d D U P B 2
C2A C 0.141(2) 0.232(2) 0.5863(9) 0.042(2) Uani 0.098(2) 1 d D U P B 2
C3A C 0.213(3) 0.199(2) 0.5604(8) 0.043(2) Uani 0.098(2) 1 d D U P B 2
C4A C 0.293(3) 0.271(2) 0.5548(7) 0.043(2) Uani 0.098(2) 1 d D U P B 2
C5A C 0.265(3) 0.3502(19) 0.5757(9) 0.042(2) Uani 0.098(2) 1 d D U P B 2
C6A C 0.107(5) 0.388(4) 0.6199(17) 0.046(5) Uani 0.098(2) 1 d D U P B 2
H6AA H 0.140759 0.450483 0.620687 0.070 Uiso 0.098(2) 1 calc R U P B 2
H6AB H 0.028948 0.392930 0.611106 0.070 Uiso 0.098(2) 1 calc R U P B 2
H6AC H 0.111991 0.360700 0.644979 0.070 Uiso 0.098(2) 1 calc R U P B 2
C7A C 0.044(4) 0.180(5) 0.6001(19) 0.046(7) Uani 0.098(2) 1 d D U P B 2
H7AA H 0.007103 0.219038 0.618177 0.069 Uiso 0.098(2) 1 calc R U P B 2
H7AB H -0.008809 0.165848 0.579077 0.069 Uiso 0.098(2) 1 calc R U P B 2
H7AC H 0.069315 0.121719 0.612007 0.069 Uiso 0.098(2) 1 calc R U P B 2
C8A C 0.208(5) 0.107(3) 0.5407(16) 0.047(6) Uani 0.098(2) 1 d D U P B 2
H8AA H 0.269281 0.102521 0.523982 0.070 Uiso 0.098(2) 1 calc R U P B 2
H8AB H 0.214542 0.055919 0.558991 0.070 Uiso 0.098(2) 1 calc R U P B 2
H8AC H 0.137209 0.101146 0.526102 0.070 Uiso 0.098(2) 1 calc R U P B 2
C9A C 0.377(5) 0.275(5) 0.5271(15) 0.050(6) Uani 0.098(2) 1 d D U P B 2
H9AA H 0.384149 0.212802 0.515762 0.075 Uiso 0.098(2) 1 calc R U P B 2
H9AB H 0.354379 0.320519 0.507869 0.075 Uiso 0.098(2) 1 calc R U P B 2
H9AC H 0.448294 0.293416 0.539236 0.075 Uiso 0.098(2) 1 calc R U P B 2
C10A C 0.322(6) 0.443(3) 0.577(2) 0.049(7) Uani 0.098(2) 1 d D U P B 2
H10D H 0.387578 0.439894 0.561938 0.073 Uiso 0.098(2) 1 calc R U P B 2
H10E H 0.271527 0.491228 0.567004 0.073 Uiso 0.098(2) 1 calc R U P B 2
H10F H 0.346122 0.457907 0.602787 0.073 Uiso 0.098(2) 1 calc R U P B 2
C11A C 0.271(4) 0.097(2) 0.6798(9) 0.036(4) Uani 0.098(2) 1 d D U P B 2
H11C H 0.189684 0.086449 0.679279 0.044 Uiso 0.098(2) 1 calc R U P B 2
H11D H 0.307526 0.047080 0.694993 0.044 Uiso 0.098(2) 1 calc R U P B 2
C12A C 0.297(6) 0.189(2) 0.6969(8) 0.039(4) Uani 0.098(2) 1 d D U P B 2
H12C H 0.372909 0.185380 0.708661 0.047 Uiso 0.098(2) 1 calc R U P B 2
H12D H 0.245708 0.198636 0.717071 0.047 Uiso 0.098(2) 1 calc R U P B 2
C13A C 0.425(3) 0.341(4) 0.6795(14) 0.038(4) Uani 0.098(2) 1 d D U P B 2
H13C H 0.418137 0.409590 0.675681 0.046 Uiso 0.098(2) 1 calc R U P B 2
H13D H 0.443716 0.330478 0.706290 0.046 Uiso 0.098(2) 1 calc R U P B 2
C14A C 0.515(3) 0.308(3) 0.6589(12) 0.037(4) Uani 0.098(2) 1 d D U P B 2
H14C H 0.565841 0.272137 0.676283 0.044 Uiso 0.098(2) 1 calc R U P B 2
H14D H 0.556925 0.363299 0.650760 0.044 Uiso 0.098(2) 1 calc R U P B 2
C41 C -0.0259(8) 0.6601(7) 0.6099(2) 0.045(2) Uani 1 1 d . . . . .
C42 C 0.0389(9) 0.5987(7) 0.5905(3) 0.056(3) Uani 1 1 d . . . . .
H42 H 0.080758 0.552056 0.603888 0.067 Uiso 1 1 calc R U . . .
C43 C 0.0441(10) 0.6035(9) 0.5524(3) 0.070(3) Uani 1 1 d . . . . .
H43 H 0.088604 0.559688 0.540113 0.084 Uiso 1 1 calc R U . . .
C44 C -0.0124(12) 0.6689(9) 0.5324(3) 0.079(4) Uani 1 1 d . . . . .
H44 H -0.007435 0.671338 0.506137 0.095 Uiso 1 1 calc R U . . .
C45 C -0.0782(10) 0.7330(8) 0.5500(3) 0.069(3) Uani 1 1 d . . . . .
H45 H -0.118840 0.779687 0.536237 0.083 Uiso 1 1 calc R U . . .
C46 C -0.0827(8) 0.7270(7) 0.5884(3) 0.053(3) Uani 1 1 d . . . . .
H46 H -0.127152 0.771097 0.600630 0.064 Uiso 1 1 calc R U . . .
C47 C -0.1484(8) 0.6217(6) 0.6686(2) 0.045(2) Uani 1 1 d . . . . .
C48 C -0.2465(9) 0.6156(6) 0.6460(3) 0.048(2) Uani 1 1 d . . . . .
H48 H -0.244861 0.635853 0.620889 0.058 Uiso 1 1 calc R U . . .
C49 C -0.3451(9) 0.5820(7) 0.6581(3) 0.061(3) Uani 1 1 d . . . . .
H49 H -0.408596 0.578804 0.641247 0.074 Uiso 1 1 calc R U . . .
C50 C -0.3527(10) 0.5530(7) 0.6942(3) 0.066(3) Uani 1 1 d . . . . .
H50 H -0.420422 0.529375 0.702635 0.079 Uiso 1 1 calc R U . . .
C51 C -0.2601(10) 0.5592(7) 0.7176(3) 0.060(3) Uani 1 1 d . . . . .
H51 H -0.263796 0.541866 0.742949 0.072 Uiso 1 1 calc R U . . .
C52 C -0.1632(9) 0.5896(7) 0.7050(3) 0.055(3) Uani 1 1 d . . . . .
H52 H -0.100035 0.589369 0.722036 0.066 Uiso 1 1 calc R U . . .
C53 C 0.0680(9) 0.5918(7) 0.6742(2) 0.051(3) Uani 1 1 d . . . . .
C54 C 0.0521(10) 0.4935(7) 0.6743(3) 0.061(3) Uani 1 1 d . . . . .
H54 H -0.014170 0.468449 0.662675 0.073 Uiso 1 1 calc R U . . .
C55 C 0.1303(12) 0.4322(9) 0.6907(3) 0.078(4) Uani 1 1 d . . . . .
H55 H 0.116778 0.366602 0.690460 0.094 Uiso 1 1 calc R U . . .
C56 C 0.2269(12) 0.4668(12) 0.7074(3) 0.089(5) Uani 1 1 d . . . . .
H56 H 0.279740 0.425742 0.719269 0.107 Uiso 1 1 calc R U . . .
C57 C 0.2462(11) 0.5609(10) 0.7066(4) 0.085(4) Uani 1 1 d . . . . .
H57 H 0.313986 0.585573 0.717177 0.102 Uiso 1 1 calc R U . . .
C58 C 0.1658(9) 0.6214(8) 0.6901(3) 0.067(3) Uani 1 1 d . . . . .
H58 H 0.181045 0.686750 0.690095 0.081 Uiso 1 1 calc R U . . .
C59 C -0.0077(7) 0.7677(6) 0.6710(2) 0.040(2) Uani 1 1 d . . . . .
C60 C 0.0619(7) 0.8282(7) 0.6532(3) 0.048(2) Uani 1 1 d . . . . .
H60 H 0.092372 0.807552 0.630867 0.058 Uiso 1 1 calc R U . . .
C61 C 0.0896(8) 0.9167(7) 0.6661(3) 0.051(2) Uani 1 1 d . . . . .
H61 H 0.137124 0.955354 0.652542 0.061 Uiso 1 1 calc R U . . .
C62 C 0.0478(8) 0.9491(7) 0.6988(3) 0.052(3) Uani 1 1 d . . . . .
H62 H 0.067821 1.009064 0.708516 0.062 Uiso 1 1 calc R U . . .
C63 C -0.0227(8) 0.8923(7) 0.7166(2) 0.046(2) Uani 1 1 d . . . . .
H63 H -0.053781 0.914228 0.738616 0.056 Uiso 1 1 calc R U . . .
C64 C -0.0509(8) 0.8026(6) 0.7034(2) 0.045(2) Uani 1 1 d . . . . .
H64 H -0.100101 0.764911 0.716720 0.054 Uiso 1 1 calc R U . . .
B1 B -0.0302(9) 0.6610(8) 0.6558(3) 0.048(3) Uani 1 1 d . . . . .
Cl2A Cl -0.3398(13) 0.4018(12) 0.5771(4) 0.111(4) Uani 0.259(3) 1 d D U P C 2
C65A C -0.202(3) 0.429(4) 0.5448(12) 0.112(6) Uani 0.259(3) 1 d D U P C 2
H65C H -0.139966 0.458254 0.559485 0.134 Uiso 0.259(3) 1 calc R U P C 2
H65D H -0.176329 0.371691 0.532280 0.134 Uiso 0.259(3) 1 calc R U P C 2
Cl3A Cl -0.2827(15) 0.5232(12) 0.5070(4) 0.098(4) Uani 0.259(3) 1 d D U P C 2
C65B C -0.288(4) 0.560(2) 0.5444(16) 0.102(6) Uani 0.214(3) 1 d D U P D 3
H65E H -0.242268 0.580813 0.524116 0.122 Uiso 0.214(3) 1 calc R U P D 3
H65F H -0.310322 0.613596 0.559580 0.122 Uiso 0.214(3) 1 calc R U P D 3
Cl2B Cl -0.4241(16) 0.4776(17) 0.5251(6) 0.102(5) Uani 0.214(3) 1 d D U P D 3
Cl3B Cl -0.2156(16) 0.4525(14) 0.5759(5) 0.111(4) Uani 0.214(3) 1 d D U P D 3

loop_
_atom_site_aniso_label
_atom_site_aniso_U_11
_atom_site_aniso_U_22
_atom_site_aniso_U_33
_atom_site_aniso_U_23
_atom_site_aniso_U_13
_atom_site_aniso_U_12
Cl2 0.109(5) 0.063(4) 0.141(6) -0.042(4) -0.018(4) 0.031(4)
Cl3 0.148(8) 0.109(7) 0.096(6) -0.040(5) -0.034(7) 0.045(7)
C65 0.121(7) 0.105(7) 0.094(7) -0.029(6) -0.005(6) -0.001(6)
P1 0.0241(11) 0.0368(12) 0.0374(12) 0.0034(10) -0.0016(9) -0.0031(10)
P2 0.0287(12) 0.0279(11) 0.0321(11) -0.0004(9) 0.0006(9) -0.0020(9)
C15 0.035(5) 0.044(5) 0.047(5) -0.012(5) 0.005(4) -0.013(4)
C16 0.051(6) 0.055(6) 0.055(6) -0.025(5) 0.008(5) -0.009(5)
C17 0.062(8) 0.090(10) 0.091(9) -0.051(8) 0.039(7) -0.026(7)
C18 0.093(10) 0.079(9) 0.080(9) -0.037(8) 0.048(8) -0.041(8)
C19 0.096(10) 0.077(9) 0.064(8) -0.011(7) 0.035(7) -0.021(8)
C20 0.062(7) 0.066(7) 0.052(6) -0.004(6) 0.019(5) -0.011(6)
C21 0.023(4) 0.044(5) 0.040(5) -0.001(4) 0.009(4) 0.003(4)
C22 0.031(5) 0.057(6) 0.054(6) -0.002(5) -0.004(4) 0.000(5)
C23 0.049(6) 0.075(8) 0.038(5) -0.013(5) -0.009(4) -0.001(6)
C24 0.048(6) 0.062(7) 0.053(6) -0.020(5) 0.006(5) -0.007(5)
C25 0.056(6) 0.048(6) 0.062(7) -0.003(5) -0.014(5) -0.003(5)
C26 0.051(6) 0.036(5) 0.041(5) -0.005(4) -0.017(4) -0.005(4)
C27 0.035(5) 0.045(5) 0.039(5) 0.011(4) -0.006(4) 0.008(4)
C28 0.045(6) 0.041(5) 0.050(5) 0.000(4) 0.008(4) 0.019(5)
C29 0.037(5) 0.036(5) 0.034(4) -0.003(4) 0.006(4) -0.006(4)
C30 0.052(6) 0.048(6) 0.060(6) -0.011(5) 0.015(5) -0.009(5)
C31 0.084(9) 0.058(7) 0.053(6) -0.028(5) 0.024(6) -0.013(6)
C32 0.069(8) 0.074(8) 0.068(7) -0.033(6) 0.005(6) -0.012(7)
C33 0.077(9) 0.040(6) 0.137(12) -0.035(7) 0.012(8) -0.013(6)
C34 0.063(7) 0.060(7) 0.100(9) -0.055(7) 0.017(6) -0.006(6)
C35 0.041(5) 0.020(4) 0.031(4) -0.006(3) -0.001(4) 0.003(4)
C36 0.047(6) 0.083(8) 0.034(5) 0.010(5) 0.003(4) 0.024(6)
C37 0.071(7) 0.072(7) 0.035(5) 0.018(5) 0.008(5) 0.030(6)
C38 0.066(7) 0.060(6) 0.032(5) 0.015(5) 0.008(5) 0.010(6)
C39 0.051(6) 0.064(7) 0.042(5) 0.011(5) 0.016(5) 0.013(5)
C40 0.047(6) 0.036(5) 0.045(5) 0.009(4) 0.009(4) 0.016(4)
Ru1 0.0233(4) 0.0253(4) 0.0202(5) -0.0005(4) -0.0015(3) 0.0011(4)
Co1 0.0336(7) 0.0353(8) 0.0241(7) -0.0054(6) -0.0056(6) 0.0117(6)
Cl1 0.0455(14) 0.0448(14) 0.0324(12) -0.0061(10) 0.0042(10) 0.0011(12)
S1 0.0343(12) 0.0300(12) 0.0298(12) 0.0071(10) 0.0025(9) 0.0065(10)
S2 0.0248(11) 0.0329(12) 0.0342(12) -0.0047(11) -0.0014(9) 0.0011(10)
S3 0.0537(16) 0.0663(17) 0.0286(12) -0.0046(12) -0.0123(11) 0.0202(14)
N1 0.029(4) 0.029(4) 0.024(3) 0.005(3) -0.004(3) -0.001(3)
N2 0.045(6) 0.021(5) 0.037(5) -0.009(4) 0.002(4) 0.002(4)
C1 0.045(3) 0.042(3) 0.038(3) -0.006(3) -0.007(3) 0.012(3)
C2 0.045(3) 0.038(3) 0.039(3) -0.003(3) -0.002(3) 0.007(3)
C3 0.037(3) 0.033(3) 0.030(3) -0.006(3) -0.004(3) 0.005(3)
C4 0.037(3) 0.034(3) 0.032(3) -0.012(3) -0.003(3) 0.006(3)
C5 0.041(3) 0.039(3) 0.040(3) -0.008(3) -0.003(3) 0.009(3)
C6 0.061(6) 0.051(5) 0.056(5) -0.004(5) -0.017(5) 0.016(5)
C7 0.077(7) 0.038(6) 0.055(6) 0.008(5) 0.000(6) 0.013(5)
C8 0.043(5) 0.037(5) 0.039(5) -0.015(4) -0.002(4) 0.005(4)
C9 0.040(5) 0.046(5) 0.035(5) -0.012(4) -0.008(4) 0.005(4)
C10 0.031(5) 0.060(6) 0.062(6) -0.015(5) -0.001(5) 0.000(5)
C11 0.058(5) 0.055(5) 0.033(4) 0.015(4) 0.010(4) 0.006(5)
C12 0.065(5) 0.066(5) 0.037(4) 0.003(4) -0.002(4) 0.009(5)
C13 0.057(4) 0.058(5) 0.044(4) -0.014(4) -0.012(4) 0.003(4)
C14 0.042(5) 0.048(5) 0.046(5) -0.016(4) -0.011(4) 0.003(4)
Ru1A 0.035(3) 0.030(3) 0.019(3) 0.000(3) -0.005(3) -0.006(3)
Co1A 0.042(3) 0.039(3) 0.039(3) -0.004(3) -0.005(3) 0.009(3)
Cl1A 0.039(10) 0.020(10) 0.031(8) -0.006(8) 0.003(8) 0.012(8)
S1A 0.034(4) 0.032(4) 0.032(4) -0.006(4) -0.005(4) 0.006(4)
S2A 0.041(4) 0.037(4) 0.035(4) -0.001(4) -0.007(4) 0.004(4)
S3A 0.044(4) 0.041(4) 0.044(4) -0.006(4) -0.005(4) 0.008(4)
N1A 0.032(6) 0.031(6) 0.025(6) 0.002(6) -0.005(6) -0.001(6)
N2A 0.036(10) 0.037(10) 0.027(10) 0.004(10) -0.007(10) 0.005(10)
C1A 0.044(4) 0.042(4) 0.037(4) -0.005(4) -0.006(4) 0.011(4)
C2A 0.044(4) 0.045(4) 0.037(4) -0.005(4) -0.007(4) 0.011(4)
C3A 0.046(4) 0.046(4) 0.037(4) -0.006(3) -0.007(3) 0.011(4)
C4A 0.047(4) 0.047(4) 0.035(4) -0.004(4) -0.006(4) 0.012(4)
C5A 0.046(4) 0.042(4) 0.037(4) -0.004(4) -0.006(4) 0.011(4)
C6A 0.048(9) 0.045(9) 0.045(9) -0.006(9) -0.005(9) 0.011(9)
C7A 0.039(12) 0.050(12) 0.047(12) -0.009(12) -0.007(12) 0.004(12)
C8A 0.048(11) 0.054(11) 0.036(10) -0.008(10) -0.013(10) 0.007(10)
C9A 0.058(11) 0.058(11) 0.034(10) 0.007(10) -0.004(10) 0.013(11)
C10A 0.056(12) 0.044(12) 0.044(12) 0.001(12) -0.008(12) 0.010(12)
C11A 0.037(7) 0.037(6) 0.035(6) -0.009(6) -0.004(6) 0.005(6)
C12A 0.040(7) 0.039(6) 0.038(7) -0.010(6) -0.004(6) 0.006(6)
C13A 0.040(6) 0.037(6) 0.037(7) -0.007(6) -0.005(6) 0.006(6)
C14A 0.039(6) 0.036(6) 0.035(6) -0.007(6) -0.007(6) 0.004(6)
C41 0.050(6) 0.045(6) 0.041(5) -0.001(5) 0.005(4) -0.015(5)
C42 0.087(8) 0.041(6) 0.040(5) 0.004(5) 0.009(5) -0.005(6)
C43 0.093(9) 0.069(8) 0.051(7) -0.005(6) 0.024(6) -0.008(7)
C44 0.123(11) 0.077(9) 0.038(6) 0.000(6) 0.017(7) -0.023(8)
C45 0.100(9) 0.059(7) 0.046(6) 0.018(6) -0.009(6) -0.009(7)
C46 0.067(7) 0.049(6) 0.043(6) 0.005(5) 0.002(5) -0.001(5)
C47 0.058(6) 0.032(5) 0.045(5) 0.003(4) 0.009(5) 0.001(5)
C48 0.072(7) 0.025(5) 0.048(6) -0.008(4) 0.009(5) -0.002(5)
C49 0.063(7) 0.036(6) 0.084(8) -0.018(6) 0.003(6) -0.012(5)
C50 0.076(8) 0.049(6) 0.074(8) -0.017(6) 0.031(7) -0.023(6)
C51 0.084(8) 0.050(6) 0.050(6) 0.002(5) 0.023(6) -0.002(6)
C52 0.066(7) 0.058(7) 0.043(6) 0.005(5) 0.011(5) 0.004(6)
C53 0.063(7) 0.056(6) 0.035(5) -0.013(5) 0.013(5) 0.013(5)
C54 0.078(8) 0.051(7) 0.053(6) 0.000(5) 0.010(6) 0.012(6)
C55 0.111(11) 0.058(8) 0.069(8) 0.008(6) 0.036(8) 0.027(8)
C56 0.088(10) 0.120(13) 0.062(8) 0.010(8) 0.027(7) 0.055(10)
C57 0.075(9) 0.079(9) 0.100(10) -0.021(8) -0.020(7) 0.033(8)
C58 0.067(8) 0.058(7) 0.076(8) -0.012(6) 0.004(6) 0.014(6)
C59 0.042(5) 0.042(5) 0.034(5) 0.002(4) -0.011(4) 0.003(4)
C60 0.039(5) 0.054(6) 0.051(6) -0.008(5) 0.008(4) -0.002(5)
C61 0.040(6) 0.054(6) 0.060(6) -0.002(5) 0.005(5) 0.000(5)
C62 0.040(5) 0.049(6) 0.064(6) -0.009(6) -0.018(5) 0.005(5)
C63 0.052(6) 0.056(6) 0.030(5) -0.007(5) -0.009(4) 0.021(5)
C64 0.061(6) 0.041(5) 0.032(5) 0.000(4) -0.010(4) 0.010(5)
B1 0.051(7) 0.059(7) 0.033(6) 0.005(5) 0.005(5) 0.007(6)
Cl2A 0.105(9) 0.126(10) 0.101(8) 0.010(7) -0.006(7) -0.023(8)
C65A 0.126(10) 0.100(10) 0.107(10) -0.019(9) -0.015(9) -0.001(9)
Cl3A 0.110(9) 0.105(8) 0.079(7) -0.008(6) 0.004(7) 0.011(8)
C65B 0.119(10) 0.097(10) 0.088(10) -0.032(9) -0.008(9) 0.012(9)
Cl2B 0.094(10) 0.099(11) 0.114(11) -0.050(9) 0.009(8) 0.010(9)
Cl3B 0.123(8) 0.099(9) 0.109(9) -0.025(8) -0.006(7) 0.013(8)

loop_
_atom_type_symbol
_atom_type_description
_atom_type_scat_dispersion_real
_atom_type_scat_dispersion_imag
_atom_type_scat_source
C C 0.0033 0.0016 'International Tables Vol C Tables 4.2.6.8 and 6.1.1.4'
H H 0.0000 0.0000 'International Tables Vol C Tables 4.2.6.8 and 6.1.1.4'
B B 0.0013 0.0007 'International Tables Vol C Tables 4.2.6.8 and 6.1.1.4'
Cl Cl 0.1484 0.1585 'International Tables Vol C Tables 4.2.6.8 and 6.1.1.4'
Co Co 0.3494 0.9721 'International Tables Vol C Tables 4.2.6.8 and 6.1.1.4'
N N 0.0061 0.0033 'International Tables Vol C Tables 4.2.6.8 and 6.1.1.4'
P P 0.1023 0.0942 'International Tables Vol C Tables 4.2.6.8 and 6.1.1.4'
Ru Ru -1.2594 0.8363 'International Tables Vol C Tables 4.2.6.8 and 6.1.1.4'
S S 0.1246 0.1234 'International Tables Vol C Tables 4.2.6.8 and 6.1.1.4'

loop_
_geom_angle_atom_site_label_1
_geom_angle_atom_site_label_2
_geom_angle_atom_site_label_3
_geom_angle
_geom_angle_site_symmetry_1
_geom_angle_site_symmetry_3
_geom_angle_publ_flag
Cl2 C65 H65A 111.9 . . ?
Cl2 C65 H65B 111.9 . . ?
Cl3 C65 Cl2 99.6(10) . . ?
Cl3 C65 H65A 111.9 . . ?
Cl3 C65 H65B 111.9 . . ?
H65A C65 H65B 109.6 . . ?
C15 P1 C21 102.9(4) . . ?
C15 P1 C27 105.4(4) . . ?
C15 P1 Ru1 116.4(3) . . ?
C15 P1 Ru1A 129.7(4) . . ?
C21 P1 Ru1 118.6(3) . . ?
C21 P1 Ru1A 103.4(3) . . ?
C27 P1 C21 105.4(4) . . ?
C27 P1 Ru1 106.9(3) . . ?
C27 P1 Ru1A 107.7(3) . . ?
C28 P2 C29 107.3(4) . . ?
C28 P2 C35 106.1(4) . . ?
C28 P2 Ru1 105.1(3) . . ?
C28 P2 Ru1A 107.3(4) . . ?
C29 P2 C35 100.1(4) . . ?
C29 P2 Ru1 117.0(3) . . ?
C29 P2 Ru1A 127.9(3) . . ?
C35 P2 Ru1 120.2(3) . . ?
C35 P2 Ru1A 106.1(3) . . ?
C16 C15 P1 124.0(8) . . ?
C20 C15 P1 118.4(7) . . ?
C20 C15 C16 117.7(9) . . ?
C15 C16 H16 119.7 . . ?
C15 C16 C17 120.7(11) . . ?
C17 C16 H16 119.7 . . ?
C16 C17 H17 119.8 . . ?
C18 C17 C16 120.4(13) . . ?
C18 C17 H17 119.8 . . ?
C17 C18 H18 118.9 . . ?
C17 C18 C19 122.1(12) . . ?
C19 C18 H18 118.9 . . ?
C18 C19 H19 121.4 . . ?
C18 C19 C20 117.3(12) . . ?
C20 C19 H19 121.4 . . ?
C15 C20 C19 121.7(11) . . ?
C15 C20 H20 119.1 . . ?
C19 C20 H20 119.1 . . ?
C22 C21 P1 121.5(7) . . ?
C26 C21 P1 119.5(6) . . ?
C26 C21 C22 119.0(8) . . ?
C21 C22 H22 120.3 . . ?
C21 C22 C23 119.4(9) . . ?
C23 C22 H22 120.3 . . ?
C22 C23 H23 120.1 . . ?
C24 C23 C22 119.8(9) . . ?
C24 C23 H23 120.1 . . ?
C23 C24 H24 119.2 . . ?
C23 C24 C25 121.5(9) . . ?
C25 C24 H24 119.2 . . ?
C24 C25 H25 120.8 . . ?
C24 C25 C26 118.4(10) . . ?
C26 C25 H25 120.8 . . ?
C21 C26 C25 121.8(8) . . ?
C21 C26 H26 119.1 . . ?
C25 C26 H26 119.1 . . ?
P1 C27 H27A 110.5 . . ?
P1 C27 H27B 110.5 . . ?
H27A C27 H27B 108.7 . . ?
C28 C27 P1 106.3(5) . . ?
C28 C27 H27A 110.5 . . ?
C28 C27 H27B 110.5 . . ?
P2 C28 H28A 109.7 . . ?
P2 C28 H28B 109.7 . . ?
C27 C28 P2 109.7(6) . . ?
C27 C28 H28A 109.7 . . ?
C27 C28 H28B 109.7 . . ?
H28A C28 H28B 108.2 . . ?
C30 C29 P2 124.1(7) . . ?
C30 C29 C34 116.4(8) . . ?
C34 C29 P2 119.5(7) . . ?
C29 C30 H30 119.0 . . ?
C29 C30 C31 121.9(9) . . ?
C31 C30 H30 119.0 . . ?
C30 C31 H31 119.8 . . ?
C32 C31 C30 120.5(10) . . ?
C32 C31 H31 119.8 . . ?
C31 C32 H32 120.6 . . ?
C31 C32 C33 118.8(10) . . ?
C33 C32 H32 120.6 . . ?
C32 C33 H33 119.6 . . ?
C34 C33 C32 120.7(12) . . ?
C34 C33 H33 119.6 . . ?
C29 C34 H34 119.3 . . ?
C33 C34 C29 121.4(10) . . ?
C33 C34 H34 119.3 . . ?
C36 C35 P2 122.3(7) . . ?
C36 C35 C40 117.8(8) . . ?
C40 C35 P2 119.5(6) . . ?
C35 C36 H36 119.5 . . ?
C37 C36 C35 121.0(9) . . ?
C37 C36 H36 119.5 . . ?
C36 C37 H37 119.9 . . ?
C36 C37 C38 120.3(9) . . ?
C38 C37 H37 119.9 . . ?
C37 C38 H38 120.0 . . ?
C39 C38 C37 120.0(9) . . ?
C39 C38 H38 120.0 . . ?
C38 C39 H39 120.4 . . ?
C38 C39 C40 119.3(9) . . ?
C40 C39 H39 120.4 . . ?
C35 C40 H40 119.2 . . ?
C39 C40 C35 121.6(8) . . ?
C39 C40 H40 119.2 . . ?
P1 Ru1 Cl1 90.06(9) . . ?
P1 Ru1 S1 99.35(8) . . ?
P1 Ru1 S2 172.67(9) . . ?
P2 Ru1 P1 84.94(8) . . ?
P2 Ru1 Cl1 82.80(8) . . ?
P2 Ru1 S1 174.84(8) . . ?
P2 Ru1 S2 96.93(8) . . ?
Cl1 Ru1 S1 94.28(8) . . ?
Cl1 Ru1 S2 97.20(8) . . ?
S2 Ru1 S1 79.17(8) . . ?
N1 Ru1 P1 85.3(2) . . ?
N1 Ru1 P2 92.0(2) . . ?
N1 Ru1 Cl1 173.3(2) . . ?
N1 Ru1 S1 91.3(2) . . ?
N1 Ru1 S2 87.5(2) . . ?
S1 Co1 S2 88.77(9) . . ?
S3 Co1 S1 91.03(11) . . ?
S3 Co1 S2 90.33(11) . . ?
C1 Co1 S1 135.1(3) . . ?
C1 Co1 S2 136.1(3) . . ?
C1 Co1 S3 90.6(3) . . ?
C1 Co1 C3 64.7(4) . . ?
C2 Co1 S1 99.2(3) . . ?
C2 Co1 S2 159.2(3) . . ?
C2 Co1 S3 108.6(3) . . ?
C2 Co1 C1 38.9(4) . . ?
C2 Co1 C3 39.0(3) . . ?
C2 Co1 C4 65.9(4) . . ?
C2 Co1 C5 66.5(4) . . ?
C3 Co1 S1 92.6(3) . . ?
C3 Co1 S2 122.0(3) . . ?
C3 Co1 S3 147.5(3) . . ?
C4 Co1 S1 120.5(3) . . ?
C4 Co1 S2 93.4(3) . . ?
C4 Co1 S3 148.3(3) . . ?
C4 Co1 C1 65.4(4) . . ?
C4 Co1 C3 38.9(3) . . ?
C4 Co1 C5 39.3(3) . . ?
C5 Co1 S1 158.0(3) . . ?
C5 Co1 S2 99.7(3) . . ?
C5 Co1 S3 109.0(3) . . ?
C5 Co1 C1 39.5(4) . . ?
C5 Co1 C3 65.6(4) . . ?
Co1 S1 Ru1 94.06(9) . . ?
C11 S1 Ru1 110.1(4) . . ?
C11 S1 Co1 103.3(3) . . ?
Co1 S2 Ru1 95.11(9) . . ?
C14 S2 Ru1 112.0(3) . . ?
C14 S2 Co1 103.2(3) . . ?
C12 S3 Co1 102.3(4) . . ?
C12 S3 C13 100.7(5) . . ?
C13 S3 Co1 105.7(3) . . ?
N2 N1 Ru1 170.9(8) . . ?
C2 C1 Co1 69.0(5) . . ?
C2 C1 C5 108.5(8) . . ?
C2 C1 C6 127.0(10) . . ?
C5 C1 Co1 69.8(5) . . ?
C5 C1 C6 124.5(10) . . ?
C6 C1 Co1 128.0(7) . . ?
C1 C2 Co1 72.1(6) . . ?
C1 C2 C3 108.3(9) . . ?
C1 C2 C7 126.7(9) . . ?
C3 C2 Co1 72.6(5) . . ?
C3 C2 C7 124.3(9) . . ?
C7 C2 Co1 128.1(7) . . ?
C2 C3 Co1 68.4(5) . . ?
C2 C3 C4 107.8(8) . . ?
C2 C3 C8 123.7(9) . . ?
C4 C3 Co1 69.6(5) . . ?
C4 C3 C8 128.5(8) . . ?
C8 C3 Co1 126.4(6) . . ?
C3 C4 Co1 71.5(5) . . ?
C3 C4 C5 108.5(8) . . ?
C3 C4 C9 128.6(8) . . ?
C5 C4 Co1 70.4(5) . . ?
C5 C4 C9 122.0(9) . . ?
C9 C4 Co1 132.1(7) . . ?
C1 C5 Co1 70.6(6) . . ?
C1 C5 C10 126.7(9) . . ?
C4 C5 Co1 70.3(5) . . ?
C4 C5 C1 106.5(9) . . ?
C4 C5 C10 126.4(9) . . ?
C10 C5 Co1 129.3(7) . . ?
C1 C6 H6A 109.5 . . ?
C1 C6 H6B 109.5 . . ?
C1 C6 H6C 109.5 . . ?
H6A C6 H6B 109.5 . . ?
H6A C6 H6C 109.5 . . ?
H6B C6 H6C 109.5 . . ?
C2 C7 H7A 109.5 . . ?
C2 C7 H7B 109.5 . . ?
C2 C7 H7C 109.5 . . ?
H7A C7 H7B 109.5 . . ?
H7A C7 H7C 109.5 . . ?
H7B C7 H7C 109.5 . . ?
C3 C8 H8A 109.5 . . ?
C3 C8 H8B 109.5 . . ?
C3 C8 H8C 109.5 . . ?
H8A C8 H8B 109.5 . . ?
H8A C8 H8C 109.5 . . ?
H8B C8 H8C 109.5 . . ?
C4 C9 H9A 109.5 . . ?
C4 C9 H9B 109.5 . . ?
C4 C9 H9C 109.5 . . ?
H9A C9 H9B 109.5 . . ?
H9A C9 H9C 109.5 . . ?
H9B C9 H9C 109.5 . . ?
C5 C10 H10A 109.5 . . ?
C5 C10 H10B 109.5 . . ?
C5 C10 H10C 109.5 . . ?
H10A C10 H10B 109.5 . . ?
H10A C10 H10C 109.5 . . ?
H10B C10 H10C 109.5 . . ?
S1 C11 H11A 109.1 . . ?
S1 C11 H11B 109.1 . . ?
H11A C11 H11B 107.8 . . ?
C12 C11 S1 112.5(7) . . ?
C12 C11 H11A 109.1 . . ?
C12 C11 H11B 109.1 . . ?
S3 C12 H12A 108.5 . . ?
S3 C12 H12B 108.5 . . ?
C11 C12 S3 115.1(8) . . ?
C11 C12 H12A 108.5 . . ?
C11 C12 H12B 108.5 . . ?
H12A C12 H12B 107.5 . . ?
S3 C13 H13A 109.1 . . ?
S3 C13 H13B 109.1 . . ?
H13A C13 H13B 107.8 . . ?
C14 C13 S3 112.7(7) . . ?
C14 C13 H13A 109.1 . . ?
C14 C13 H13B 109.1 . . ?
S2 C14 H14A 108.9 . . ?
S2 C14 H14B 108.9 . . ?
C13 C14 S2 113.6(7) . . ?
C13 C14 H14A 108.9 . . ?
C13 C14 H14B 108.9 . . ?
H14A C14 H14B 107.7 . . ?
P1 Ru1A P2 78.7(2) . . ?
P1 Ru1A Cl1A 86.7(6) . . ?
P1 Ru1A S1A 178.7(5) . . ?
P1 Ru1A S2A 105.1(5) . . ?
Cl1A Ru1A P2 88.3(6) . . ?
Cl1A Ru1A S1A 94.5(7) . . ?
Cl1A Ru1A S2A 100.5(7) . . ?
S1A Ru1A P2 101.8(4) . . ?
S2A Ru1A P2 170.5(5) . . ?
S2A Ru1A S1A 74.2(5) . . ?
N1A Ru1A P1 86.4(10) . . ?
N1A Ru1A P2 84.1(10) . . ?
N1A Ru1A Cl1A 170.6(11) . . ?
N1A Ru1A S1A 92.4(10) . . ?
N1A Ru1A S2A 87.4(10) . . ?
S1A Co1A S2A 83.9(6) . . ?
S1A Co1A S3A 92.3(7) . . ?
S3A Co1A S2A 91.4(7) . . ?
C1A Co1A S1A 136.6(12) . . ?
C1A Co1A S2A 139.5(12) . . ?
C1A Co1A S3A 88.5(10) . . ?
C2A Co1A S1A 101.1(10) . . ?
C2A Co1A S2A 159.9(11) . . ?
C2A Co1A S3A 107.8(10) . . ?
C2A Co1A C1A 38.7(9) . . ?
C2A Co1A C3A 38.3(9) . . ?
C2A Co1A C4A 65.8(10) . . ?
C2A Co1A C5A 66.0(10) . . ?
C3A Co1A S1A 95.3(10) . . ?
C3A Co1A S2A 122.3(11) . . ?
C3A Co1A S3A 146.1(11) . . ?
C3A Co1A C1A 63.7(10) . . ?
C4A Co1A S1A 123.1(11) . . ?
C4A Co1A S2A 95.1(10) . . ?
C4A Co1A S3A 144.4(11) . . ?
C4A Co1A C1A 64.4(10) . . ?
C4A Co1A C3A 39.3(9) . . ?
C4A Co1A C5A 39.0(9) . . ?
C5A Co1A S1A 160.3(11) . . ?
C5A Co1A S2A 103.4(11) . . ?
C5A Co1A S3A 105.5(10) . . ?
C5A Co1A C1A 38.8(9) . . ?
C5A Co1A C3A 65.3(10) . . ?
Co1A S1A Ru1A 100.3(7) . . ?
C11A S1A Ru1A 111.9(16) . . ?
C11A S1A Co1A 103.4(12) . . ?
Co1A S2A Ru1A 100.4(7) . . ?
C14A S2A Ru1A 112.1(18) . . ?
C14A S2A Co1A 103.8(11) . . ?
C12A S3A Co1A 104.8(13) . . ?
C12A S3A C13A 101(2) . . ?
C13A S3A Co1A 104.5(13) . . ?
N2A N1A Ru1A 167(5) . . ?
C2A C1A Co1A 68.5(13) . . ?
C2A C1A C5A 109.0(19) . . ?
C2A C1A C6A 125(3) . . ?
C5A C1A Co1A 69.9(13) . . ?
C5A C1A C6A 126(3) . . ?
C6A C1A Co1A 124(3) . . ?
C1A C2A Co1A 72.8(14) . . ?
C1A C2A C7A 126(3) . . ?
C3A C2A Co1A 72.7(14) . . ?
C3A C2A C1A 108(2) . . ?
C3A C2A C7A 126(3) . . ?
C7A C2A Co1A 126(3) . . ?
C2A C3A Co1A 69.0(13) . . ?
C2A C3A C4A 108.0(19) . . ?
C2A C3A C8A 127(3) . . ?
C4A C3A Co1A 69.3(13) . . ?
C4A C3A C8A 125(3) . . ?
C8A C3A Co1A 128(3) . . ?
C3A C4A Co1A 71.4(13) . . ?
C3A C4A C9A 129(3) . . ?
C5A C4A Co1A 71.2(13) . . ?
C5A C4A C3A 108.0(19) . . ?
C5A C4A C9A 122(3) . . ?
C9A C4A Co1A 133(3) . . ?
C1A C5A Co1A 71.3(13) . . ?
C1A C5A C4A 106.6(19) . . ?
C1A C5A C10A 127(3) . . ?
C4A C5A Co1A 69.8(13) . . ?
C4A C5A C10A 127(3) . . ?
C10A C5A Co1A 126(3) . . ?
C1A C6A H6AA 109.5 . . ?
C1A C6A H6AB 109.5 . . ?
C1A C6A H6AC 109.5 . . ?
H6AA C6A H6AB 109.5 . . ?
H6AA C6A H6AC 109.5 . . ?
H6AB C6A H6AC 109.5 . . ?
C2A C7A H7AA 109.5 . . ?
C2A C7A H7AB 109.5 . . ?
C2A C7A H7AC 109.5 . . ?
H7AA C7A H7AB 109.5 . . ?
H7AA C7A H7AC 109.5 . . ?
H7AB C7A H7AC 109.5 . . ?
C3A C8A H8AA 109.5 . . ?
C3A C8A H8AB 109.5 . . ?
C3A C8A H8AC 109.5 . . ?
H8AA C8A H8AB 109.5 . . ?
H8AA C8A H8AC 109.5 . . ?
H8AB C8A H8AC 109.5 . . ?
C4A C9A H9AA 109.5 . . ?
C4A C9A H9AB 109.5 . . ?
C4A C9A H9AC 109.5 . . ?
H9AA C9A H9AB 109.5 . . ?
H9AA C9A H9AC 109.5 . . ?
H9AB C9A H9AC 109.5 . . ?
C5A C10A H10D 109.5 . . ?
C5A C10A H10E 109.5 . . ?
C5A C10A H10F 109.5 . . ?
H10D C10A H10E 109.5 . . ?
H10D C10A H10F 109.5 . . ?
H10E C10A H10F 109.5 . . ?
S1A C11A H11C 109.4 . . ?
S1A C11A H11D 109.4 . . ?
H11C C11A H11D 108.0 . . ?
C12A C11A S1A 111(2) . . ?
C12A C11A H11C 109.4 . . ?
C12A C11A H11D 109.4 . . ?
S3A C12A H12C 107.8 . . ?
S3A C12A H12D 107.8 . . ?
C11A C12A S3A 118(2) . . ?
C11A C12A H12C 107.8 . . ?
C11A C12A H12D 107.8 . . ?
H12C C12A H12D 107.1 . . ?
S3A C13A H13C 108.1 . . ?
S3A C13A H13D 108.1 . . ?
H13C C13A H13D 107.3 . . ?
C14A C13A S3A 117(2) . . ?
C14A C13A H13C 108.1 . . ?
C14A C13A H13D 108.1 . . ?
S2A C14A H14C 107.7 . . ?
S2A C14A H14D 107.7 . . ?
C13A C14A S2A 118.5(19) . . ?
C13A C14A H14C 107.7 . . ?
C13A C14A H14D 107.7 . . ?
H14C C14A H14D 107.1 . . ?
C42 C41 B1 123.9(9) . . ?
C46 C41 C42 115.5(9) . . ?
C46 C41 B1 120.5(9) . . ?
C41 C42 H42 119.1 . . ?
C43 C42 C41 121.9(10) . . ?
C43 C42 H42 119.1 . . ?
C42 C43 H43 119.4 . . ?
C44 C43 C42 121.2(11) . . ?
C44 C43 H43 119.4 . . ?
C43 C44 H44 120.0 . . ?
C43 C44 C45 119.9(10) . . ?
C45 C44 H44 120.0 . . ?
C44 C45 H45 121.0 . . ?
C46 C45 C44 118.1(10) . . ?
C46 C45 H45 121.0 . . ?
C41 C46 C45 123.4(10) . . ?
C41 C46 H46 118.3 . . ?
C45 C46 H46 118.3 . . ?
C48 C47 C52 111.9(9) . . ?
C48 C47 B1 125.6(8) . . ?
C52 C47 B1 122.6(9) . . ?
C47 C48 H48 118.1 . . ?
C49 C48 C47 123.7(10) . . ?
C49 C48 H48 118.1 . . ?
C48 C49 H49 119.7 . . ?
C50 C49 C48 120.7(11) . . ?
C50 C49 H49 119.7 . . ?
C49 C50 H50 121.0 . . ?
C51 C50 C49 117.9(10) . . ?
C51 C50 H50 121.0 . . ?
C50 C51 H51 119.7 . . ?
C52 C51 C50 120.7(10) . . ?
C52 C51 H51 119.7 . . ?
C47 C52 H52 117.5 . . ?
C51 C52 C47 125.1(10) . . ?
C51 C52 H52 117.5 . . ?
C54 C53 B1 119.8(10) . . ?
C58 C53 C54 115.3(10) . . ?
C58 C53 B1 124.9(10) . . ?
C53 C54 H54 118.9 . . ?
C55 C54 C53 122.2(12) . . ?
C55 C54 H54 118.9 . . ?
C54 C55 H55 120.1 . . ?
C56 C55 C54 119.8(12) . . ?
C56 C55 H55 120.1 . . ?
C55 C56 H56 120.4 . . ?
C57 C56 C55 119.2(13) . . ?
C57 C56 H56 120.4 . . ?
C56 C57 H57 120.0 . . ?
C56 C57 C58 120.0(13) . . ?
C58 C57 H57 120.0 . . ?
C53 C58 C57 123.5(12) . . ?
C53 C58 H58 118.3 . . ?
C57 C58 H58 118.3 . . ?
C60 C59 C64 115.4(8) . . ?
C60 C59 B1 121.3(8) . . ?
C64 C59 B1 123.2(8) . . ?
C59 C60 H60 118.1 . . ?
C61 C60 C59 123.9(9) . . ?
C61 C60 H60 118.1 . . ?
C60 C61 H61 120.1 . . ?
C60 C61 C62 119.8(10) . . ?
C62 C61 H61 120.1 . . ?
C61 C62 H62 121.1 . . ?
C63 C62 C61 117.9(9) . . ?
C63 C62 H62 121.1 . . ?
C62 C63 H63 118.9 . . ?
C62 C63 C64 122.2(9) . . ?
C64 C63 H63 118.9 . . ?
C59 C64 C63 120.8(9) . . ?
C59 C64 H64 119.6 . . ?
C63 C64 H64 119.6 . . ?
C47 B1 C41 111.2(8) . . ?
C47 B1 C53 107.5(8) . . ?
C47 B1 C59 111.0(8) . . ?
C53 B1 C41 109.5(8) . . ?
C59 B1 C41 109.1(8) . . ?
C59 B1 C53 108.7(8) . . ?
Cl2A C65A H65C 112.3 . . ?
Cl2A C65A H65D 112.3 . . ?
H65C C65A H65D 109.9 . . ?
Cl3A C65A Cl2A 97.2(14) . . ?
Cl3A C65A H65C 112.3 . . ?
Cl3A C65A H65D 112.3 . . ?
H65E C65B H65F 110.4 . . ?
Cl2B C65B H65E 112.9 . . ?
Cl2B C65B H65F 112.9 . . ?
Cl3B C65B H65E 112.9 . . ?
Cl3B C65B H65F 112.9 . . ?
Cl3B C65B Cl2B 93.9(15) . . ?

loop_
_geom_bond_atom_site_label_1
_geom_bond_atom_site_label_2
_geom_bond_distance
_geom_bond_site_symmetry_2
_geom_bond_publ_flag
Cl2 C65 2.125(18) . ?
Cl3 C65 2.082(17) . ?
C65 H65A 0.9900 . ?
C65 H65B 0.9900 . ?
P1 C15 1.815(9) . ?
P1 C21 1.830(9) . ?
P1 C27 1.829(8) . ?
P1 Ru1 2.311(2) . ?
P1 Ru1A 2.351(8) . ?
P2 C28 1.806(9) . ?
P2 C29 1.819(8) . ?
P2 C35 1.820(8) . ?
P2 Ru1 2.284(2) . ?
P2 Ru1A 2.534(8) . ?
C15 C16 1.376(13) . ?
C15 C20 1.373(13) . ?
C16 H16 0.9500 . ?
C16 C17 1.378(14) . ?
C17 H17 0.9500 . ?
C17 C18 1.323(18) . ?
C18 H18 0.9500 . ?
C18 C19 1.367(17) . ?
C19 H19 0.9500 . ?
C19 C20 1.401(14) . ?
C20 H20 0.9500 . ?
C21 C22 1.379(12) . ?
C21 C26 1.372(12) . ?
C22 H22 0.9500 . ?
C22 C23 1.402(13) . ?
C23 H23 0.9500 . ?
C23 C24 1.359(14) . ?
C24 H24 0.9500 . ?
C24 C25 1.362(13) . ?
C25 H25 0.9500 . ?
C25 C26 1.384(12) . ?
C26 H26 0.9500 . ?
C27 H27A 0.9900 . ?
C27 H27B 0.9900 . ?
C27 C28 1.507(12) . ?
C28 H28A 0.9900 . ?
C28 H28B 0.9900 . ?
C29 C30 1.359(12) . ?
C29 C34 1.373(13) . ?
C30 H30 0.9500 . ?
C30 C31 1.389(13) . ?
C31 H31 0.9500 . ?
C31 C32 1.330(14) . ?
C32 H32 0.9500 . ?
C32 C33 1.368(15) . ?
C33 H33 0.9500 . ?
C33 C34 1.367(14) . ?
C34 H34 0.9500 . ?
C35 C36 1.382(11) . ?
C35 C40 1.383(11) . ?
C36 H36 0.9500 . ?
C36 C37 1.366(12) . ?
C37 H37 0.9500 . ?
C37 C38 1.382(13) . ?
C38 H38 0.9500 . ?
C38 C39 1.362(12) . ?
C39 H39 0.9500 . ?
C39 C40 1.383(12) . ?
C40 H40 0.9500 . ?
Ru1 Cl1 2.408(2) . ?
Ru1 S1 2.485(2) . ?
Ru1 S2 2.442(2) . ?
Ru1 N1 1.959(8) . ?
Co1 S1 2.242(3) . ?
Co1 S2 2.247(3) . ?
Co1 S3 2.179(3) . ?
Co1 C1 2.115(9) . ?
Co1 C2 2.074(10) . ?
Co1 C3 2.129(9) . ?
Co1 C4 2.103(9) . ?
Co1 C5 2.104(10) . ?
S1 C11 1.858(9) . ?
S2 C14 1.829(9) . ?
S3 C12 1.770(12) . ?
S3 C13 1.821(11) . ?
N1 N2 1.015(10) . ?
C1 C2 1.396(14) . ?
C1 C5 1.426(14) . ?
C1 C6 1.499(13) . ?
C2 C3 1.404(12) . ?
C2 C7 1.494(14) . ?
C3 C4 1.410(13) . ?
C3 C8 1.499(12) . ?
C4 C5 1.416(12) . ?
C4 C9 1.464(13) . ?
C5 C10 1.488(13) . ?
C6 H6A 0.9800 . ?
C6 H6B 0.9800 . ?
C6 H6C 0.9800 . ?
C7 H7A 0.9800 . ?
C7 H7B 0.9800 . ?
C7 H7C 0.9800 . ?
C8 H8A 0.9800 . ?
C8 H8B 0.9800 . ?
C8 H8C 0.9800 . ?
C9 H9A 0.9800 . ?
C9 H9B 0.9800 . ?
C9 H9C 0.9800 . ?
C10 H10A 0.9800 . ?
C10 H10B 0.9800 . ?
C10 H10C 0.9800 . ?
C11 H11A 0.9900 . ?
C11 H11B 0.9900 . ?
C11 C12 1.481(14) . ?
C12 H12A 0.9900 . ?
C12 H12B 0.9900 . ?
C13 H13A 0.9900 . ?
C13 H13B 0.9900 . ?
C13 C14 1.446(14) . ?
C14 H14A 0.9900 . ?
C14 H14B 0.9900 . ?
Ru1A Cl1A 2.377(15) . ?
Ru1A S1A 2.441(14) . ?
Ru1A S2A 2.407(14) . ?
Ru1A N1A 1.963(17) . ?
Co1A S1A 2.173(15) . ?
Co1A S2A 2.206(15) . ?
Co1A S3A 2.183(15) . ?
Co1A C1A 2.15(2) . ?
Co1A C2A 2.09(2) . ?
Co1A C3A 2.14(2) . ?
Co1A C4A 2.11(2) . ?
Co1A C5A 2.13(2) . ?
S1A C11A 1.86(2) . ?
S2A C14A 1.83(2) . ?
S3A C12A 1.76(2) . ?
S3A C13A 1.82(2) . ?
N1A N2A 1.02(2) . ?
C1A C2A 1.41(3) . ?
C1A C5A 1.42(3) . ?
C1A C6A 1.50(2) . ?
C2A C3A 1.39(3) . ?
C2A C7A 1.50(2) . ?
C3A C4A 1.43(3) . ?
C3A C8A 1.50(2) . ?
C4A C5A 1.41(3) . ?
C4A C9A 1.46(2) . ?
C5A C10A 1.49(2) . ?
C6A H6AA 0.9800 . ?
C6A H6AB 0.9800 . ?
C6A H6AC 0.9800 . ?
C7A H7AA 0.9800 . ?
C7A H7AB 0.9800 . ?
C7A H7AC 0.9800 . ?
C8A H8AA 0.9800 . ?
C8A H8AB 0.9800 . ?
C8A H8AC 0.9800 . ?
C9A H9AA 0.9800 . ?
C9A H9AB 0.9800 . ?
C9A H9AC 0.9800 . ?
C10A H10D 0.9800 . ?
C10A H10E 0.9800 . ?
C10A H10F 0.9800 . ?
C11A H11C 0.9900 . ?
C11A H11D 0.9900 . ?
C11A C12A 1.47(2) . ?
C12A H12C 0.9900 . ?
C12A H12D 0.9900 . ?
C13A H13C 0.9900 . ?
C13A H13D 0.9900 . ?
C13A C14A 1.44(2) . ?
C14A H14C 0.9900 . ?
C14A H14D 0.9900 . ?
C41 C42 1.388(13) . ?
C41 C46 1.385(13) . ?
C41 B1 1.655(13) . ?
C42 H42 0.9500 . ?
C42 C43 1.377(13) . ?
C43 H43 0.9500 . ?
C43 C44 1.342(16) . ?
C44 H44 0.9500 . ?
C44 C45 1.389(16) . ?
C45 H45 0.9500 . ?
C45 C46 1.389(13) . ?
C46 H46 0.9500 . ?
C47 C48 1.401(13) . ?
C47 C52 1.407(12) . ?
C47 B1 1.624(14) . ?
C48 H48 0.9500 . ?
C48 C49 1.378(13) . ?
C49 H49 0.9500 . ?
C49 C50 1.371(14) . ?
C50 H50 0.9500 . ?
C50 C51 1.362(15) . ?
C51 H51 0.9500 . ?
C51 C52 1.350(14) . ?
C52 H52 0.9500 . ?
C53 C54 1.416(14) . ?
C53 C58 1.349(14) . ?
C53 B1 1.654(14) . ?
C54 H54 0.9500 . ?
C54 C55 1.394(15) . ?
C55 H55 0.9500 . ?
C55 C56 1.371(18) . ?
C56 H56 0.9500 . ?
C56 C57 1.364(18) . ?
C57 H57 0.9500 . ?
C57 C58 1.405(15) . ?
C58 H58 0.9500 . ?
C59 C60 1.386(12) . ?
C59 C64 1.397(12) . ?
C59 B1 1.636(14) . ?
C60 H60 0.9500 . ?
C60 C61 1.379(13) . ?
C61 H61 0.9500 . ?
C61 C62 1.386(13) . ?
C62 H62 0.9500 . ?
C62 C63 1.362(13) . ?
C63 H63 0.9500 . ?
C63 C64 1.400(13) . ?
C64 H64 0.9500 . ?
Cl2A C65A 2.12(2) . ?
C65A H65C 0.9900 . ?
C65A H65D 0.9900 . ?
C65A Cl3A 2.11(2) . ?
C65B H65E 0.9900 . ?
C65B H65F 0.9900 . ?
C65B Cl2B 2.10(2) . ?
C65B Cl3B 2.07(2) . ?

loop_
_geom_torsion_atom_site_label_1
_geom_torsion_atom_site_label_2
_geom_torsion_atom_site_label_3
_geom_torsion_atom_site_label_4
_geom_torsion
_geom_torsion_site_symmetry_1
_geom_torsion_site_symmetry_2
_geom_torsion_site_symmetry_3
_geom_torsion_site_symmetry_4
_geom_torsion_publ_flag
P1 C15 C16 C17 -178.7(8) . . . . ?
P1 C15 C20 C19 177.2(8) . . . . ?
P1 C21 C22 C23 178.7(7) . . . . ?
P1 C21 C26 C25 -177.6(8) . . . . ?
P1 C27 C28 P2 -56.9(7) . . . . ?
P2 C29 C30 C31 -176.9(8) . . . . ?
P2 C29 C34 C33 176.4(10) . . . . ?
P2 C35 C36 C37 -169.9(8) . . . . ?
P2 C35 C40 C39 169.0(7) . . . . ?
C15 P1 C21 C22 -107.7(8) . . . . ?
C15 P1 C21 C26 72.9(8) . . . . ?
C15 P1 C27 C28 -84.5(6) . . . . ?
C15 C16 C17 C18 2.6(16) . . . . ?
C16 C15 C20 C19 -2.4(14) . . . . ?
C16 C17 C18 C19 -4.6(19) . . . . ?
C17 C18 C19 C20 3.0(18) . . . . ?
C18 C19 C20 C15 0.6(17) . . . . ?
C20 C15 C16 C17 0.8(14) . . . . ?
C21 P1 C15 C16 102.9(8) . . . . ?
C21 P1 C15 C20 -76.7(8) . . . . ?
C21 P1 C27 C28 167.1(6) . . . . ?
C21 C22 C23 C24 1.2(14) . . . . ?
C22 C21 C26 C25 3.0(14) . . . . ?
C22 C23 C24 C25 -1.7(16) . . . . ?
C23 C24 C25 C26 2.8(16) . . . . ?
C24 C25 C26 C21 -3.4(15) . . . . ?
C26 C21 C22 C23 -1.8(13) . . . . ?
C27 P1 C15 C16 -7.4(8) . . . . ?
C27 P1 C15 C20 173.1(7) . . . . ?
C27 P1 C21 C22 2.5(8) . . . . ?
C27 P1 C21 C26 -176.9(7) . . . . ?
C28 P2 C29 C30 -15.6(9) . . . . ?
C28 P2 C29 C34 162.7(9) . . . . ?
C28 P2 C35 C36 -25.2(9) . . . . ?
C28 P2 C35 C40 162.9(7) . . . . ?
C29 P2 C28 C27 173.1(6) . . . . ?
C29 P2 C35 C36 86.3(8) . . . . ?
C29 P2 C35 C40 -85.5(7) . . . . ?
C29 C30 C31 C32 -1.6(17) . . . . ?
C30 C29 C34 C33 -5.1(17) . . . . ?
C30 C31 C32 C33 -1.3(19) . . . . ?
C31 C32 C33 C34 1(2) . . . . ?
C32 C33 C34 C29 3(2) . . . . ?
C34 C29 C30 C31 4.7(15) . . . . ?
C35 P2 C28 C27 -80.5(7) . . . . ?
C35 P2 C29 C30 -126.2(8) . . . . ?
C35 P2 C29 C34 52.1(9) . . . . ?
C35 C36 C37 C38 -0.2(17) . . . . ?
C36 C35 C40 C39 -3.2(13) . . . . ?
C36 C37 C38 C39 -0.7(17) . . . . ?
C37 C38 C39 C40 -0.4(16) . . . . ?
C38 C39 C40 C35 2.4(15) . . . . ?
C40 C35 C36 C37 2.1(14) . . . . ?
Ru1 P1 C15 C16 -125.7(7) . . . . ?
Ru1 P1 C15 C20 54.8(8) . . . . ?
Ru1 P1 C21 C22 122.2(7) . . . . ?
Ru1 P1 C21 C26 -57.2(8) . . . . ?
Ru1 P1 C27 C28 40.0(6) . . . . ?
Ru1 P2 C28 C27 47.8(6) . . . . ?
Ru1 P2 C29 C30 102.1(8) . . . . ?
Ru1 P2 C29 C34 -79.5(9) . . . . ?
Ru1 P2 C35 C36 -144.1(7) . . . . ?
Ru1 P2 C35 C40 44.1(8) . . . . ?
Ru1 S1 C11 C12 114.8(8) . . . . ?
Ru1 S2 C14 C13 -68.2(8) . . . . ?
Co1 S1 C11 C12 15.4(9) . . . . ?
Co1 S2 C14 C13 33.0(8) . . . . ?
Co1 S3 C12 C11 43.6(9) . . . . ?
Co1 S3 C13 C14 32.7(8) . . . . ?
Co1 C1 C2 C3 -64.0(7) . . . . ?
Co1 C1 C2 C7 124.7(10) . . . . ?
Co1 C1 C5 C4 61.5(6) . . . . ?
Co1 C1 C5 C10 -125.2(10) . . . . ?
Co1 C2 C3 C4 -58.6(6) . . . . ?
Co1 C2 C3 C8 120.2(9) . . . . ?
Co1 C3 C4 C5 -60.9(6) . . . . ?
Co1 C3 C4 C9 129.6(10) . . . . ?
Co1 C4 C5 C1 -61.8(7) . . . . ?
Co1 C4 C5 C10 124.9(10) . . . . ?
S1 C11 C12 S3 -39.7(11) . . . . ?
S3 C13 C14 S2 -43.8(10) . . . . ?
C1 C2 C3 Co1 63.7(7) . . . . ?
C1 C2 C3 C4 5.2(11) . . . . ?
C1 C2 C3 C8 -176.1(8) . . . . ?
C2 C1 C5 Co1 -58.3(7) . . . . ?
C2 C1 C5 C4 3.3(11) . . . . ?
C2 C1 C5 C10 176.6(9) . . . . ?
C2 C3 C4 Co1 57.8(6) . . . . ?
C2 C3 C4 C5 -3.1(10) . . . . ?
C2 C3 C4 C9 -172.6(9) . . . . ?
C3 C4 C5 Co1 61.7(6) . . . . ?
C3 C4 C5 C1 -0.1(10) . . . . ?
C3 C4 C5 C10 -173.4(9) . . . . ?
C5 C1 C2 Co1 58.8(7) . . . . ?
C5 C1 C2 C3 -5.2(11) . . . . ?
C5 C1 C2 C7 -176.5(9) . . . . ?
C6 C1 C2 Co1 -122.4(11) . . . . ?
C6 C1 C2 C3 173.6(10) . . . . ?
C6 C1 C2 C7 2.3(17) . . . . ?
C6 C1 C5 Co1 122.9(10) . . . . ?
C6 C1 C5 C4 -175.6(9) . . . . ?
C6 C1 C5 C10 -2.3(16) . . . . ?
C7 C2 C3 Co1 -124.7(10) . . . . ?
C7 C2 C3 C4 176.7(9) . . . . ?
C7 C2 C3 C8 -4.6(15) . . . . ?
C8 C3 C4 Co1 -120.8(9) . . . . ?
C8 C3 C4 C5 178.2(9) . . . . ?
C8 C3 C4 C9 8.8(16) . . . . ?
C9 C4 C5 Co1 -128.0(9) . . . . ?
C9 C4 C5 C1 170.2(8) . . . . ?
C9 C4 C5 C10 -3.1(15) . . . . ?
C12 S3 C13 C14 138.8(8) . . . . ?
C13 S3 C12 C11 -65.2(9) . . . . ?
Ru1A P1 C15 C16 -137.2(7) . . . . ?
Ru1A P1 C15 C20 43.3(9) . . . . ?
Ru1A P1 C21 C22 115.5(7) . . . . ?
Ru1A P1 C21 C26 -63.9(8) . . . . ?
Ru1A P1 C27 C28 57.2(7) . . . . ?
Ru1A P2 C28 C27 32.6(7) . . . . ?
Ru1A P2 C29 C30 114.0(8) . . . . ?
Ru1A P2 C29 C34 -67.7(9) . . . . ?
Ru1A P2 C35 C36 -139.1(7) . . . . ?
Ru1A P2 C35 C40 49.0(7) . . . . ?
Ru1A S1A C11A C12A 76(4) . . . . ?
Ru1A S2A C14A C13A -102(5) . . . . ?
Co1A S1A C11A C12A -32(4) . . . . ?
Co1A S2A C14A C13A 5(5) . . . . ?
Co1A S3A C12A C11A -20(6) . . . . ?
Co1A S3A C13A C14A -22(6) . . . . ?
Co1A C1A C2A C3A -64.6(19) . . . . ?
Co1A C1A C2A C7A 122(4) . . . . ?
Co1A C1A C5A C4A 61.3(18) . . . . ?
Co1A C1A C5A C10A -122(4) . . . . ?
Co1A C2A C3A C4A -58.5(19) . . . . ?
Co1A C2A C3A C8A 123(4) . . . . ?
Co1A C3A C4A C5A -62.1(18) . . . . ?
Co1A C3A C4A C9A 130(4) . . . . ?
Co1A C4A C5A C1A -62.3(19) . . . . ?
Co1A C4A C5A C10A 121(4) . . . . ?
S1A C11A C12A S3A 35(6) . . . . ?
S3A C13A C14A S2A 11(7) . . . . ?
C1A C2A C3A Co1A 64.7(19) . . . . ?
C1A C2A C3A C4A 6(3) . . . . ?
C1A C2A C3A C8A -172(4) . . . . ?
C2A C1A C5A Co1A -57.4(19) . . . . ?
C2A C1A C5A C4A 4(3) . . . . ?
C2A C1A C5A C10A -179(4) . . . . ?
C2A C3A C4A Co1A 58.3(19) . . . . ?
C2A C3A C4A C5A -4(3) . . . . ?
C2A C3A C4A C9A -172(4) . . . . ?
C3A C4A C5A Co1A 62.2(18) . . . . ?
C3A C4A C5A C1A 0(3) . . . . ?
C3A C4A C5A C10A -177(4) . . . . ?
C5A C1A C2A Co1A 58(2) . . . . ?
C5A C1A C2A C3A -6(3) . . . . ?
C5A C1A C2A C7A -180(4) . . . . ?
C6A C1A C2A Co1A -117(4) . . . . ?
C6A C1A C2A C3A 178(4) . . . . ?
C6A C1A C2A C7A 5(6) . . . . ?
C6A C1A C5A Co1A 118(4) . . . . ?
C6A C1A C5A C4A 179(4) . . . . ?
C6A C1A C5A C10A -4(6) . . . . ?
C7A C2A C3A Co1A -122(4) . . . . ?
C7A C2A C3A C4A 179(4) . . . . ?
C7A C2A C3A C8A 1(6) . . . . ?
C8A C3A C4A Co1A -123(4) . . . . ?
C8A C3A C4A C5A 175(4) . . . . ?
C8A C3A C4A C9A 7(6) . . . . ?
C9A C4A C5A Co1A -129(4) . . . . ?
C9A C4A C5A C1A 169(4) . . . . ?
C9A C4A C5A C10A -8(6) . . . . ?
C12A S3A C13A C14A 86(6) . . . . ?
C13A S3A C12A C11A -128(5) . . . . ?
C41 C42 C43 C44 0.9(18) . . . . ?
C42 C41 C46 C45 1.0(15) . . . . ?
C42 C41 B1 C47 -109.1(10) . . . . ?
C42 C41 B1 C53 9.5(13) . . . . ?
C42 C41 B1 C59 128.3(9) . . . . ?
C42 C43 C44 C45 -0.3(19) . . . . ?
C43 C44 C45 C46 0.2(18) . . . . ?
C44 C45 C46 C41 -0.5(17) . . . . ?
C46 C41 C42 C43 -1.1(15) . . . . ?
C46 C41 B1 C47 75.5(11) . . . . ?
C46 C41 B1 C53 -165.9(9) . . . . ?
C46 C41 B1 C59 -47.1(12) . . . . ?
C47 C48 C49 C50 0.9(15) . . . . ?
C48 C47 C52 C51 -2.0(14) . . . . ?
C48 C47 B1 C41 -19.2(13) . . . . ?
C48 C47 B1 C53 -139.0(9) . . . . ?
C48 C47 B1 C59 102.4(10) . . . . ?
C48 C49 C50 C51 0.4(15) . . . . ?
C49 C50 C51 C52 -2.4(16) . . . . ?
C50 C51 C52 C47 3.4(17) . . . . ?
C52 C47 C48 C49 -0.2(13) . . . . ?
C52 C47 B1 C41 161.2(9) . . . . ?
C52 C47 B1 C53 41.4(12) . . . . ?
C52 C47 B1 C59 -77.3(11) . . . . ?
C53 C54 C55 C56 -0.5(17) . . . . ?
C54 C53 C58 C57 -1.7(16) . . . . ?
C54 C53 B1 C41 -78.7(11) . . . . ?
C54 C53 B1 C47 42.2(11) . . . . ?
C54 C53 B1 C59 162.3(8) . . . . ?
C54 C55 C56 C57 -1.8(18) . . . . ?
C55 C56 C57 C58 2.3(19) . . . . ?
C56 C57 C58 C53 -1(2) . . . . ?
C58 C53 C54 C55 2.2(15) . . . . ?
C58 C53 B1 C41 101.6(11) . . . . ?
C58 C53 B1 C47 -137.5(10) . . . . ?
C58 C53 B1 C59 -17.4(13) . . . . ?
C59 C60 C61 C62 0.7(15) . . . . ?
C60 C59 C64 C63 -0.9(12) . . . . ?
C60 C59 B1 C41 -32.7(12) . . . . ?
C60 C59 B1 C47 -155.5(8) . . . . ?
C60 C59 B1 C53 86.6(10) . . . . ?
C60 C61 C62 C63 -2.0(13) . . . . ?
C61 C62 C63 C64 1.9(13) . . . . ?
C62 C63 C64 C59 -0.4(13) . . . . ?
C64 C59 C60 C61 0.8(13) . . . . ?
C64 C59 B1 C41 151.1(8) . . . . ?
C64 C59 B1 C47 28.3(11) . . . . ?
C64 C59 B1 C53 -89.6(10) . . . . ?
B1 C41 C42 C43 -176.7(10) . . . . ?
B1 C41 C46 C45 176.7(10) . . . . ?
B1 C47 C48 C49 -179.8(9) . . . . ?
B1 C47 C52 C51 177.7(10) . . . . ?
B1 C53 C54 C55 -177.5(9) . . . . ?
B1 C53 C58 C57 178.0(10) . . . . ?
B1 C59 C60 C61 -175.7(9) . . . . ?
B1 C59 C64 C63 175.5(8) . . . . ?
